data_7061255
loop_
_publ_author_name
'Wang, Yong'

_publ_section_title
;
 Synthesis, structural and metal-to-metal charge transfer properties of
 cyanide-bridged compound [FeII/III-NC-RuII-CN-FeII/III]
;
_journal_issue 8
_journal_name_full 'New Journal of Chemistry'
_journal_page_first 3978
_journal_page_last 3984
_journal_paper_doi 10.1039/D1NJ05900A
_journal_volume 46
_journal_year 2022
_chemical_formula_moiety 'C100 H110 Fe2 N6 P4 Ru, 3(F6 P), C3 H6 O'
_chemical_formula_sum 'C103 H116 F18 Fe2 N6 O P7 Ru'
_chemical_formula_weight 2225.57
_space_group_crystal_system monoclinic
_space_group_IT_number 14
_space_group_name_Hall '-P 2yn'
_space_group_name_H-M_alt 'P 1 21/n 1'
_atom_sites_solution_hydrogens mixed
_audit_block_doi 10.5517/ccdc.csd.cc24rr2r
_audit_creation_date 2022-01-26
_audit_creation_method
;
Olex2 1.2
(compiled 2018.05.29 svn.r3508 for OlexSys, GUI svn.r5506)
;
_audit_update_record
;
2022-01-26 deposited with the CCDC.	2022-01-28 downloaded from the CCDC.
;
_cell_angle_alpha 90
_cell_angle_beta 98.184(3)
_cell_angle_gamma 90
_cell_formula_units_Z 4
_cell_length_a 13.0216(17)
_cell_length_b 32.214(5)
_cell_length_c 27.028(4)
_cell_measurement_reflns_used 30102
_cell_measurement_temperature 123(2)
_cell_measurement_theta_max 27.4816
_cell_measurement_theta_min 2.0427
_cell_volume 11222(3)
_computing_cell_refinement 'CrystalClear (Rigaku Inc., 2016)'
_computing_data_collection 'CrystalClear (Rigaku Inc., 2016)'
_computing_data_reduction 'CrystalClear (Rigaku Inc., 2016)'
_computing_molecular_graphics 'Olex2 (Dolomanov et al., 2009)'
_computing_publication_material 'Olex2 (Dolomanov et al., 2009)'
_computing_structure_refinement 'ShelXL (Sheldrick, 2015)'
_diffrn_ambient_temperature 123(2)
_diffrn_measured_fraction_theta_full 0.995
_diffrn_measured_fraction_theta_max 0.995
_diffrn_measurement_device_type Saturn724+
_diffrn_measurement_method CCD_Profile_fitting
_diffrn_radiation_monochromator graphite
_diffrn_radiation_type MoK\a
_diffrn_radiation_wavelength 0.71073
_diffrn_reflns_av_R_equivalents 0.0409
_diffrn_reflns_av_unetI/netI 0.0403
_diffrn_reflns_Laue_measured_fraction_full 0.995
_diffrn_reflns_Laue_measured_fraction_max 0.995
_diffrn_reflns_limit_h_max 14
_diffrn_reflns_limit_h_min -15
_diffrn_reflns_limit_k_max 37
_diffrn_reflns_limit_k_min -38
_diffrn_reflns_limit_l_max 32
_diffrn_reflns_limit_l_min -32
_diffrn_reflns_number 78718
_diffrn_reflns_point_group_measured_fraction_full 0.995
_diffrn_reflns_point_group_measured_fraction_max 0.995
_diffrn_reflns_theta_full 25.000
_diffrn_reflns_theta_max 25.000
_diffrn_reflns_theta_min 2.240
_exptl_absorpt_coefficient_mu 0.568
_exptl_absorpt_correction_T_max 1.0000
_exptl_absorpt_correction_T_min 0.5913
_exptl_absorpt_correction_type multi-scan
_exptl_absorpt_process_details 'RIGAKU/MSC(2004),CrystalClear Version 1.3.6'
_exptl_crystal_colour red
_exptl_crystal_density_diffrn 1.317
_exptl_crystal_description prism
_exptl_crystal_F_000 4588
_exptl_crystal_size_max 0.51
_exptl_crystal_size_mid 0.33
_exptl_crystal_size_min 0.18
_refine_diff_density_max 1.095
_refine_diff_density_min -1.154
_refine_diff_density_rms 0.092
_refine_ls_extinction_method none
_refine_ls_goodness_of_fit_ref 1.048
_refine_ls_hydrogen_treatment constr
_refine_ls_matrix_type full
_refine_ls_number_parameters 1504
_refine_ls_number_reflns 19681
_refine_ls_number_restraints 982
_refine_ls_restrained_S_all 1.130
_refine_ls_R_factor_all 0.0738
_refine_ls_R_factor_gt 0.0644
_refine_ls_shift/su_max 0.000
_refine_ls_shift/su_mean 0.000
_refine_ls_structure_factor_coef Fsqd
_refine_ls_weighting_details 'w=1/[\s^2^(Fo^2^)+(0.1084P)^2^+14.7695P] where P=(Fo^2^+2Fc^2^)/3'
_refine_ls_weighting_scheme calc
_refine_ls_wR_factor_gt 0.1782
_refine_ls_wR_factor_ref 0.1886
_reflns_Friedel_coverage 0.000
_reflns_number_gt 16958
_reflns_number_total 19681
_reflns_threshold_expression 'I > 2\s(I)'
_cod_data_source_file d1nj05900a2.cif
_cod_data_source_block b
_cod_depositor_comments
;
The following automatic conversions were performed:

data item '_exptl_absorpt_correction_type' value 'Multi-scan' was
changed to 'multi-scan' in accordance with the
/home/data/users/saulius/crontab/automatic-downloads/rss-feeds/RSC/lib/dictionaries/cif_core.dic
dictionary named 'cif_core.dic' version 2.4.2 last updated on
2011-04-26.

Automatic conversion script
Id: cif_fix_values 7556 2019-12-06 15:28:31Z antanas 

 Adding full bibliography for 7061254--7061257.cif.
;
_cod_database_code 7061255
_shelx_shelxl_version_number 2018/3
_shelx_space_group_comment
;
The symmetry employed for this shelxl refinement is uniquely defined
by the following loop, which should always be used as a source of
symmetry information in preference to the above space-group names.
They are only intended as comments.
;
_olex2_refinement_description
;
1. Fixed Uiso
 At 1.2 times of:
  All C(H) groups, All C(H,H) groups
 At 1.5 times of:
  All C(H,H,H) groups
2. Restrained distances
 P5-F1 = P5-F2 = P5-F3 = P5-F4 = P5-F5 = P5-F6
 1.58 with sigma of 0.01
 F2-F3 = F4-F1 = F5-F6
 3.16 with sigma of 0.02
 F1-F3 = F1-F6 = F1-F5 = F1-F2 = F6-F2 = F6-F4 = F6-F3
 2.23 with sigma of 0.02
 P7-F13 = P7-F14 = P7-F15 = P7-F16 = P7-F17 = P7-F18
 1.58 with sigma of 0.01
 F13-F18 = F16-F17 = F15-F14
 3.16 with sigma of 0.02
 F15-F13 = F15-F17 = F15-F18 = F15-F16 = F17-F13 = F17-F14 = F17-F18
 2.23 with sigma of 0.02
 P6-F7 = P6-F8 = P6-F9 = P6-F10 = P6-F11 = P6-F12
 1.58 with sigma of 0.01
 F9-F10 = F7-F8 = F11-F12
 3.16 with sigma of 0.02
 F8-F9 = F8-F12 = F8-F10 = F8-F11 = F9-F12 = F9-F7 = F9-F11
 2.23 with sigma of 0.02
 P6A-F7A = P6A-F8A = P6A-F9A = P6A-F10A = P6A-F11A = P6A-F12A
 1.58 with sigma of 0.01
 F9A-F10A = F7A-F8A = F11A-F12A
 3.16 with sigma of 0.02
 F8A-F9A = F8A-F12A = F8A-F10A = F8A-F11A = F9A-F12A = F9A-F7A = F9A-F11A
 2.23 with sigma of 0.02
 F14A-F15A = F13A-F18A = F16A-F17A
 3.16 with sigma of 0.02
 F13A-F17A = F13A-F15A = F13A-F16A = F13A-F14A = F17A-F15A = F17A-F18A
 2.23 with sigma of 0.02
 F17A-F16A = F15A-F18A = F15A-F16A
 2.23 with sigma of 0.02
 C39-C40 \\sim C39-C40A
 with sigma of 0.02
 C39-C42 \\sim C39-C42A
 with sigma of 0.02
 C39-C41 \\sim C39-C41A
 with sigma of 0.02
 P7-F17 \\sim P7A-F17A
 with sigma of 0.02
 P7-F18 \\sim P7A-F18A
 with sigma of 0.02
 F17-F18 \\sim F17A-F18A
 with sigma of 0.04
 F15-F17 \\sim F15A-F17A
 with sigma of 0.04
 P7-F14 \\sim P7A-F14A
 with sigma of 0.02
 F16-F18 \\sim F16A-F18A
 with sigma of 0.04
 F14-F15 \\sim F14A-F15A
 with sigma of 0.04
 F14-F17 \\sim F14A-F17A
 with sigma of 0.04
 P7-F15 \\sim P7A-F15A
 with sigma of 0.02
 P7-F16 \\sim P7A-F16A
 with sigma of 0.02
 P7-F13 \\sim P7A-F13A
 with sigma of 0.02
 F14-F16 \\sim F14A-F16A
 with sigma of 0.04
 F14-F18 \\sim F14A-F18A
 with sigma of 0.04
 F15-F16 \\sim F15A-F16A
 with sigma of 0.04
 F15-F18 \\sim F15A-F18A
 with sigma of 0.04
 F16-F17 \\sim F16A-F17A
 with sigma of 0.04
 F13-F14 \\sim F13A-F14A
 with sigma of 0.04
 F13-F15 \\sim F13A-F15A
 with sigma of 0.04
 F13-F16 \\sim F13A-F16A
 with sigma of 0.04
 F13-F17 \\sim F13A-F17A
 with sigma of 0.04
 F13-F18 \\sim F13A-F18A
 with sigma of 0.04
3. Uiso/Uaniso restraints and constraints
P7A \\sim F13A \\sim F14A \\sim F15A \\sim F16A \\sim F17A \\sim F18A \\sim
C41A \\sim C40A \\sim C42A \\sim P7 \\sim F13 \\sim F14 \\sim F15 \\sim F16
\\sim F17 \\sim F18: within 2A with sigma of 0.02 and sigma for terminal atoms
of 0.04
Uanis(C24) \\sim Ueq, Uanis(C25) \\sim Ueq, Uanis(C49) \\sim Ueq, Uanis(F2)
\\sim Ueq, Uanis(F1A) \\sim Ueq, Uanis(F4A) \\sim Ueq, Uanis(F9) \\sim Ueq,
Uanis(F7A) \\sim Ueq, Uanis(F10A) \\sim Ueq, Uanis(F12A) \\sim Ueq, Uanis(P7A)
\\sim Ueq, Uanis(F14) \\sim Ueq, Uanis(F16) \\sim Ueq: with sigma of 0.01 and
sigma for terminal atoms of 0.02
Uanis(F13A) \\sim Ueq, Uanis(F14A) \\sim Ueq, Uanis(F15A) \\sim Ueq,
Uanis(F16A) \\sim Ueq, Uanis(F17A) \\sim Ueq, Uanis(C40A) \\sim Ueq, Uanis(F13)
\\sim Ueq, Uanis(F14) \\sim Ueq, Uanis(F15) \\sim Ueq, Uanis(F17) \\sim Ueq,
Uanis(F18) \\sim Ueq, Uanis(C103) \\sim Ueq: with sigma of 0.01 and sigma for
terminal atoms of 0.02
Uanis(C40) \\sim Ueq, Uanis(F2A) \\sim Ueq, Uanis(F6A) \\sim Ueq, Uanis(F7)
\\sim Ueq, Uanis(F10) \\sim Ueq, Uanis(F12) \\sim Ueq, Uanis(F9A) \\sim Ueq,
Uanis(C41A) \\sim Ueq, Uanis(F2) \\sim Ueq, Uanis(F10) \\sim Ueq, Uanis(F12)
\\sim Ueq, Uanis(P7) \\sim Ueq: with sigma of 0.01 and sigma for terminal atoms
of 0.02
Uanis(O3) \\sim Ueq, Uanis(C106) \\sim Ueq, Uanis(C105) \\sim Ueq, Uanis(C104)
\\sim Ueq: with sigma of 0.01 and sigma for terminal atoms of 0.02
4. Rigid body (RIGU) restrains
 F16, P7, F14, F13, F18, F17, F15
 with sigma for 1-2 distances of 0.001 and sigma for 1-3 distances of 0.001
 F13A, P7A, F14A, F18A, F17A, F15A, F16A
 with sigma for 1-2 distances of 0.001 and sigma for 1-3 distances of 0.001
 C102, O104, C101, C103
 with sigma for 1-2 distances of 0.001 and sigma for 1-3 distances of 0.001
 C106, O3, C105, C104
 with sigma for 1-2 distances of 0.001 and sigma for 1-3 distances of 0.001
 F9A, P6A, F7A, F8A, F10A, F11A, F12A
 with sigma for 1-2 distances of 0.001 and sigma for 1-3 distances of 0.001
 F8, P6, F7, F9, F10, F11, F12
 with sigma for 1-2 distances of 0.001 and sigma for 1-3 distances of 0.001
 F1A, P5A, F2A, F3A, F4A, F5A, F6A
 with sigma for 1-2 distances of 0.001 and sigma for 1-3 distances of 0.001
 F6, P5, F1, F2, F3, F4, F5
 with sigma for 1-2 distances of 0.001 and sigma for 1-3 distances of 0.001
5. Others
 Sof(C41A)=Sof(H41D)=Sof(H41E)=Sof(H41F)=Sof(C40A)=Sof(H40D)=Sof(H40E)=
 Sof(H40F)=Sof(C42A)=Sof(H42D)=Sof(H42E)=Sof(H42F)=1-FVAR(1)
 Sof(C40)=Sof(H40A)=Sof(H40B)=Sof(H40C)=Sof(C41)=Sof(H41A)=Sof(H41B)=Sof(H41C)=
 Sof(C42)=Sof(H42A)=Sof(H42B)=Sof(H42C)=FVAR(1)
 Sof(P7)=Sof(F13)=Sof(F14)=Sof(F15)=Sof(F16)=Sof(F17)=Sof(F18)=1-FVAR(2)
 Sof(P7A)=Sof(F13A)=Sof(F14A)=Sof(F15A)=Sof(F16A)=Sof(F17A)=Sof(F18A)=FVAR(2)
 Fixed Sof: P5(0.5) F1(0.5) F2(0.5) F3(0.5) F4(0.5) F5(0.5) F6(0.5) P5A(0.5)
 F1A(0.5) F2A(0.5) F3A(0.5) F4A(0.5) F5A(0.5) F6A(0.5) P6(0.5) F7(0.5) F8(0.5)
 F9(0.5) F10(0.5) F11(0.5) F12(0.5) P6A(0.5) F7A(0.5) F8A(0.5) F9A(0.5)
 F10A(0.5) F11A(0.5) F12A(0.5) O104(0.5) C101(0.5) H10A(0.5) H10B(0.5)
 H10C(0.5) C102(0.5) C103(0.5) H10D(0.5) H10E(0.5) H10F(0.5) C106(0.5) O3(0.5)
 C105(0.5) H10G(0.5) H10H(0.5) H10I(0.5) C104(0.5) H10J(0.5) H10K(0.5) H10L(0.5)
6.a Riding coordinates:
 C101(H10A,H10B,H10C), C103(H10D,H10E,H10F)
6.b Ternary CH refined with riding coordinates:
 C3(H3), C4(H4), C5(H5), C6(H6), C7(H7), C70(H70), C71(H71), C72(H72),
 C73(H73), C74(H74)
6.c Secondary CH2 refined with riding coordinates:
 C8(H8A,H8B), C9(H9A,H9B), C75(H75A,H75B), C76(H76A,H76B)
6.d Me refined with riding coordinates:
 C49(H49A,H49B,H49C), C50(H50A,H50B,H50C), C51(H51A,H51B,H51C), C58(H58A,H58B,
 H58C), C59(H59A,H59B,H59C), C60(H60A,H60B,H60C), C67(H67A,H67B,H67C), C68(H68A,
 H68B,H68C), C69(H69A,H69B,H69C), C104(H10J,H10K,H10L)
6.e Aromatic/amide H refined with riding coordinates:
 C11(H11), C12(H12), C13(H13), C14(H14), C15(H15), C17(H17), C18(H18),
 C19(H19), C20(H20), C21(H21), C23(H23), C24(H24), C25(H25), C26(H26), C27(H27),
  C29(H29), C30(H30), C31(H31), C32(H32), C33(H33), C34(H34), C35(H35),
 C37(H37), C38(H38), C43(H43), C44(H44), C46(H46), C47(H47), C52(H52), C53(H53),
  C55(H55), C56(H56), C61(H61), C62(H62), C64(H64), C65(H65), C78(H78),
 C79(H79), C80(H80), C81(H81), C82(H82), C84(H84), C85(H85), C86(H86), C87(H87),
  C88(H88), C90(H90), C91(H91), C92(H92), C93(H93), C94(H94), C96(H96),
 C97(H97), C98(H98), C99(H99), C100(H100)
6.f Idealised Me refined as rotating group:
 C40(H40A,H40B,H40C), C41(H41A,H41B,H41C), C42(H42A,H42B,H42C), C41A(H41D,H41E,
 H41F), C40A(H40D,H40E,H40F), C42A(H42D,H42E,H42F), C105(H10G,H10H,H10I)
;
_olex2_submission_special_instructions 'No special instructions were received'

loop_
_space_group_symop_operation_xyz
'x, y, z'
'-x+1/2, y+1/2, -z+1/2'
'-x, -y, -z'
'x-1/2, -y-1/2, z-1/2'

loop_
_atom_site_label
_atom_site_type_symbol
_atom_site_fract_x
_atom_site_fract_y
_atom_site_fract_z
_atom_site_U_iso_or_equiv
_atom_site_adp_type
_atom_site_occupancy
_atom_site_site_symmetry_order
_atom_site_calc_flag
_atom_site_refinement_flags_posn
_atom_site_refinement_flags_adp
_atom_site_refinement_flags_occupancy
_atom_site_disorder_assembly
_atom_site_disorder_group
Ru1 Ru 0.31740(2) 0.33109(2) 0.23276(2) 0.03119(11) Uani 1 1 d . . . . .
Fe1 Fe 0.37029(4) 0.18632(2) 0.16157(2) 0.03405(15) Uani 1 1 d . . . . .
Fe2 Fe 0.25587(4) 0.46583(2) 0.31918(2) 0.03717(16) Uani 1 1 d . . . . .
N1 N 0.3566(2) 0.24142(10) 0.18618(12) 0.0335(7) Uani 1 1 d . . . . .
N2 N 0.2783(3) 0.41522(10) 0.28726(12) 0.0356(7) Uani 1 1 d . . . . .
N3 N 0.4104(2) 0.31445(9) 0.30031(12) 0.0328(7) Uani 1 1 d . . . . .
N4 N 0.1870(2) 0.30689(10) 0.25980(12) 0.0334(7) Uani 1 1 d . . . . .
N5 N 0.2241(3) 0.34965(11) 0.16664(13) 0.0405(8) Uani 1 1 d . . . . .
N6 N 0.4481(3) 0.35205(10) 0.20172(13) 0.0385(8) Uani 1 1 d . . . . .
C1 C 0.3416(3) 0.27414(12) 0.20264(14) 0.0334(8) Uani 1 1 d . . . . .
C2 C 0.2931(3) 0.38504(12) 0.26486(15) 0.0341(8) Uani 1 1 d . . . . .
C3 C 0.2251(3) 0.16848(13) 0.18057(19) 0.0449(11) Uani 1 1 d . . . . .
H3 H 0.188665 0.182075 0.205472 0.054 Uiso 1 1 calc R . . . .
C4 C 0.2964(3) 0.13584(13) 0.18995(19) 0.0472(11) Uani 1 1 d . . . . .
H4 H 0.317425 0.122305 0.222273 0.057 Uiso 1 1 calc R . . . .
C5 C 0.3310(3) 0.12534(13) 0.1443(2) 0.0498(11) Uani 1 1 d . . . . .
H5 H 0.379435 0.102945 0.139232 0.060 Uiso 1 1 calc R . . . .
C6 C 0.2790(3) 0.15151(16) 0.1065(2) 0.0538(12) Uani 1 1 d . . . . .
H6 H 0.285896 0.150730 0.070857 0.065 Uiso 1 1 calc R . . . .
C7 C 0.2146(3) 0.17850(15) 0.1294(2) 0.0507(11) Uani 1 1 d . . . . .
H7 H 0.169396 0.200050 0.112482 0.061 Uiso 1 1 calc R . . . .
C8 C 0.6006(3) 0.22114(14) 0.19694(17) 0.0445(10) Uani 1 1 d . . . . .
H8A H 0.574794 0.247815 0.206385 0.053 Uiso 1 1 calc R . . . .
H8B H 0.670169 0.217404 0.214661 0.053 Uiso 1 1 calc R . . . .
C9 C 0.6028(3) 0.21997(15) 0.14057(18) 0.0492(11) Uani 1 1 d . . . . .
H9A H 0.653481 0.199735 0.133001 0.059 Uiso 1 1 calc R . . . .
H9B H 0.623030 0.246943 0.129256 0.059 Uiso 1 1 calc R . . . .
C10 C 0.4354(4) 0.25019(14) 0.06648(17) 0.0484(11) Uani 1 1 d . . . . .
C11 C 0.3378(4) 0.26815(15) 0.06461(18) 0.0536(12) Uani 1 1 d . . . . .
H11 H 0.291452 0.258089 0.084929 0.064 Uiso 1 1 calc R . . . .
C12 C 0.3095(5) 0.30108(18) 0.0324(2) 0.0692(16) Uani 1 1 d . . . . .
H12 H 0.244756 0.313419 0.031661 0.083 Uiso 1 1 calc R . . . .
C13 C 0.3774(7) 0.3155(2) 0.0016(2) 0.086(2) Uani 1 1 d . . . . .
H13 H 0.357565 0.337186 -0.020422 0.104 Uiso 1 1 calc R . . . .
C14 C 0.4741(7) 0.2982(2) 0.0033(2) 0.086(2) Uani 1 1 d . . . . .
H14 H 0.519773 0.308397 -0.017284 0.104 Uiso 1 1 calc R . . . .
C15 C 0.5041(5) 0.26551(18) 0.0353(2) 0.0670(15) Uani 1 1 d . . . . .
H15 H 0.569551 0.253756 0.036236 0.080 Uiso 1 1 calc R . . . .
C16 C 0.4955(3) 0.16517(14) 0.06284(18) 0.0472(11) Uani 1 1 d . . . . .
C17 C 0.4444(4) 0.16631(17) 0.0140(2) 0.0581(13) Uani 1 1 d . . . . .
H17 H 0.406561 0.189749 0.002592 0.070 Uiso 1 1 calc R . . . .
C18 C 0.4494(4) 0.1327(2) -0.0178(2) 0.0691(16) Uani 1 1 d . . . . .
H18 H 0.415539 0.134082 -0.050501 0.083 Uiso 1 1 calc R . . . .
C19 C 0.5028(4) 0.0984(2) -0.0020(2) 0.0707(17) Uani 1 1 d . . . . .
H19 H 0.503981 0.075792 -0.023354 0.085 Uiso 1 1 calc R . . . .
C20 C 0.5553(4) 0.09650(19) 0.0457(2) 0.0721(17) Uani 1 1 d . . . . .
H20 H 0.593134 0.072866 0.056336 0.087 Uiso 1 1 calc R . . . .
C21 C 0.5523(4) 0.13026(17) 0.0784(2) 0.0620(14) Uani 1 1 d . . . . .
H21 H 0.588561 0.129019 0.110625 0.074 Uiso 1 1 calc R . . . .
C22 C 0.5929(4) 0.13182(15) 0.2125(2) 0.0525(12) Uani 1 1 d . . . . .
C23 C 0.5483(4) 0.09428(16) 0.2214(3) 0.084(2) Uani 1 1 d . . . . .
H23 H 0.481391 0.093753 0.229760 0.101 Uiso 1 1 calc R . . . .
C24 C 0.6006(5) 0.0577(2) 0.2183(3) 0.095(2) Uani 1 1 d . U . . .
H24 H 0.569322 0.032646 0.224491 0.114 Uiso 1 1 calc R . . . .
C25 C 0.6994(6) 0.0580(2) 0.2059(3) 0.097(2) Uani 1 1 d . U . . .
H25 H 0.733638 0.033088 0.202493 0.116 Uiso 1 1 calc R . . . .
C26 C 0.7481(5) 0.0949(2) 0.1985(3) 0.086(2) Uani 1 1 d . . . . .
H26 H 0.815572 0.095138 0.191011 0.104 Uiso 1 1 calc R . . . .
C27 C 0.6946(4) 0.13224(18) 0.2025(2) 0.0619(14) Uani 1 1 d . . . . .
H27 H 0.727329 0.157407 0.198373 0.074 Uiso 1 1 calc R . . . .
C28 C 0.5092(4) 0.18460(13) 0.28005(17) 0.0453(10) Uani 1 1 d . . . . .
C29 C 0.4147(4) 0.19175(15) 0.29698(19) 0.0559(12) Uani 1 1 d . . . . .
H29 H 0.355261 0.195761 0.273980 0.067 Uiso 1 1 calc R . . . .
C30 C 0.4080(6) 0.19296(19) 0.3476(2) 0.0763(17) Uani 1 1 d . . . . .
H30 H 0.344456 0.198066 0.358335 0.092 Uiso 1 1 calc R . . . .
C31 C 0.4934(7) 0.1868(2) 0.3813(2) 0.086(2) Uani 1 1 d . . . . .
H31 H 0.487756 0.187198 0.415215 0.103 Uiso 1 1 calc R . . . .
C32 C 0.5869(7) 0.1799(2) 0.3667(2) 0.084(2) Uani 1 1 d . . . . .
H32 H 0.644850 0.175782 0.390582 0.101 Uiso 1 1 calc R . . . .
C33 C 0.5971(5) 0.17906(16) 0.3153(2) 0.0644(14) Uani 1 1 d . . . . .
H33 H 0.661686 0.174843 0.305201 0.077 Uiso 1 1 calc R . . . .
C34 C 0.4585(4) 0.34088(14) 0.15474(17) 0.0471(10) Uani 1 1 d . . . . .
H34 H 0.404250 0.326512 0.136107 0.057 Uiso 1 1 calc R . . . .
C35 C 0.5448(4) 0.34956(15) 0.13287(18) 0.0533(12) Uani 1 1 d . . . . .
H35 H 0.547258 0.341158 0.100136 0.064 Uiso 1 1 calc R . . . .
C36 C 0.6283(4) 0.37060(15) 0.15869(19) 0.0526(11) Uani 1 1 d . . . . .
C37 C 0.6167(4) 0.38280(16) 0.20673(19) 0.0537(12) Uani 1 1 d . . . . .
H37 H 0.669784 0.397408 0.225884 0.064 Uiso 1 1 calc R . . . .
C38 C 0.5271(3) 0.37350(13) 0.22659(17) 0.0426(10) Uani 1 1 d . . . . .
H38 H 0.521612 0.382602 0.258760 0.051 Uiso 1 1 calc R . . . .
C39 C 0.7269(5) 0.37900(19) 0.1358(2) 0.0681(15) Uani 1 1 d D . . . .
C40 C 0.7753(10) 0.3365(4) 0.1266(6) 0.112(5) Uani 0.654(13) 1 d D U P A 1
H40A H 0.785342 0.320901 0.157221 0.167 Uiso 0.654(13) 1 calc GR . P A 1
H40B H 0.840881 0.340532 0.115038 0.167 Uiso 0.654(13) 1 calc GR . P A 1
H40C H 0.729595 0.321455 0.101851 0.167 Uiso 0.654(13) 1 calc GR . P A 1
C41 C 0.8075(9) 0.4037(5) 0.1709(5) 0.110(5) Uani 0.654(13) 1 d D . P A 1
H41A H 0.780538 0.430774 0.176370 0.165 Uiso 0.654(13) 1 calc GR . P A 1
H41B H 0.869937 0.406317 0.156101 0.165 Uiso 0.654(13) 1 calc GR . P A 1
H41C H 0.822497 0.389395 0.202301 0.165 Uiso 0.654(13) 1 calc GR . P A 1
C42 C 0.6993(8) 0.4027(4) 0.0875(4) 0.086(4) Uani 0.654(13) 1 d D . P A 1
H42A H 0.649500 0.387093 0.065262 0.130 Uiso 0.654(13) 1 calc GR . P A 1
H42B H 0.760684 0.406813 0.072132 0.130 Uiso 0.654(13) 1 calc GR . P A 1
H42C H 0.670313 0.429097 0.094245 0.130 Uiso 0.654(13) 1 calc GR . P A 1
C43 C 0.1516(3) 0.32494(14) 0.14155(16) 0.0429(10) Uani 1 1 d . . . . .
H43 H 0.142698 0.298404 0.153831 0.051 Uiso 1 1 calc R . . . .
C44 C 0.0894(4) 0.33727(17) 0.09819(18) 0.0550(12) Uani 1 1 d . . . . .
H44 H 0.039783 0.318984 0.082561 0.066 Uiso 1 1 calc R . . . .
C45 C 0.0990(4) 0.37573(18) 0.07773(17) 0.0572(13) Uani 1 1 d . . . . .
C46 C 0.1749(5) 0.40139(18) 0.1039(2) 0.0640(14) Uani 1 1 d . . . . .
H46 H 0.185800 0.427819 0.091796 0.077 Uiso 1 1 calc R . . . .
C47 C 0.2338(4) 0.38779(15) 0.14758(18) 0.0531(11) Uani 1 1 d . . . . .
H47 H 0.282361 0.405846 0.164518 0.064 Uiso 1 1 calc R . . . .
C48 C 0.0359(5) 0.3904(2) 0.0290(2) 0.0769(18) Uani 1 1 d . . . . .
C49 C 0.1077(6) 0.3924(3) -0.0105(3) 0.112(3) Uani 1 1 d . U . . .
H49A H 0.139344 0.365751 -0.013392 0.168 Uiso 1 1 calc R . . . .
H49B H 0.068577 0.399905 -0.042085 0.168 Uiso 1 1 calc R . . . .
H49C H 0.160654 0.412797 -0.001127 0.168 Uiso 1 1 calc R . . . .
C50 C -0.0501(6) 0.3575(3) 0.0096(2) 0.098(2) Uani 1 1 d . . . . .
H50A H -0.017871 0.331303 0.004607 0.147 Uiso 1 1 calc R . . . .
H50B H -0.096787 0.354265 0.033820 0.147 Uiso 1 1 calc R . . . .
H50C H -0.088110 0.366800 -0.021477 0.147 Uiso 1 1 calc R . . . .
C51 C -0.0177(6) 0.4309(3) 0.0363(3) 0.108(3) Uani 1 1 d . . . . .
H51A H -0.061755 0.427558 0.061692 0.163 Uiso 1 1 calc R . . . .
H51B H 0.033264 0.451861 0.046483 0.163 Uiso 1 1 calc R . . . .
H51C H -0.058812 0.438968 0.005525 0.163 Uiso 1 1 calc R . . . .
C52 C 0.1897(3) 0.26894(13) 0.28107(16) 0.0404(9) Uani 1 1 d . . . . .
H52 H 0.252357 0.254641 0.285538 0.048 Uiso 1 1 calc R . . . .
C53 C 0.1049(3) 0.25033(14) 0.29646(18) 0.0471(10) Uani 1 1 d . . . . .
H53 H 0.111517 0.224227 0.311264 0.057 Uiso 1 1 calc R . . . .
C54 C 0.0086(3) 0.27034(15) 0.29005(17) 0.0461(10) Uani 1 1 d . . . . .
C55 C 0.0073(3) 0.30991(15) 0.26992(17) 0.0474(11) Uani 1 1 d . . . . .
H55 H -0.053921 0.325162 0.266034 0.057 Uiso 1 1 calc R . . . .
C56 C 0.0954(3) 0.32698(13) 0.25558(16) 0.0390(9) Uani 1 1 d . . . . .
H56 H 0.091565 0.353674 0.242333 0.047 Uiso 1 1 calc R . . . .
C57 C -0.0868(4) 0.24874(19) 0.3060(2) 0.0631(14) Uani 1 1 d . . . . .
C58 C -0.0966(5) 0.20547(18) 0.2816(3) 0.0750(17) Uani 1 1 d . . . . .
H58A H -0.155808 0.191428 0.291123 0.113 Uiso 1 1 calc R . . . .
H58B H -0.104918 0.208333 0.245937 0.113 Uiso 1 1 calc R . . . .
H58C H -0.035081 0.189658 0.292675 0.113 Uiso 1 1 calc R . . . .
C59 C -0.1855(4) 0.2733(2) 0.2884(3) 0.0763(19) Uani 1 1 d . . . . .
H59A H -0.180254 0.300335 0.303391 0.115 Uiso 1 1 calc R . . . .
H59B H -0.194204 0.275932 0.252695 0.115 Uiso 1 1 calc R . . . .
H59C H -0.244095 0.258920 0.298131 0.115 Uiso 1 1 calc R . . . .
C60 C -0.0698(5) 0.2443(3) 0.3634(2) 0.096(2) Uani 1 1 d . . . . .
H60A H -0.063733 0.271403 0.378431 0.144 Uiso 1 1 calc R . . . .
H60B H -0.127655 0.230002 0.373852 0.144 Uiso 1 1 calc R . . . .
H60C H -0.007342 0.228894 0.373697 0.144 Uiso 1 1 calc R . . . .
C61 C 0.5080(3) 0.29983(13) 0.30296(16) 0.0386(9) Uani 1 1 d . . . . .
H61 H 0.532847 0.293542 0.273248 0.046 Uiso 1 1 calc R . . . .
C62 C 0.5725(3) 0.29371(14) 0.34699(17) 0.0437(10) Uani 1 1 d . . . . .
H62 H 0.640109 0.284618 0.346273 0.052 Uiso 1 1 calc R . . . .
C63 C 0.5386(3) 0.30086(13) 0.39257(16) 0.0411(9) Uani 1 1 d . . . . .
C64 C 0.4361(3) 0.31417(13) 0.38958(16) 0.0419(9) Uani 1 1 d . . . . .
H64 H 0.407967 0.318742 0.418859 0.050 Uiso 1 1 calc R . . . .
C65 C 0.3759(3) 0.32065(12) 0.34437(15) 0.0364(9) Uani 1 1 d . . . . .
H65 H 0.308003 0.329755 0.344123 0.044 Uiso 1 1 calc R . . . .
C66 C 0.6087(4) 0.29721(16) 0.44300(18) 0.0536(12) Uani 1 1 d . . . . .
C67 C 0.5583(5) 0.26829(19) 0.4779(2) 0.0692(15) Uani 1 1 d . . . . .
H67A H 0.491326 0.278940 0.482277 0.104 Uiso 1 1 calc R . . . .
H67B H 0.550647 0.241039 0.463469 0.104 Uiso 1 1 calc R . . . .
H67C H 0.601467 0.266828 0.509758 0.104 Uiso 1 1 calc R . . . .
C68 C 0.7140(4) 0.2798(2) 0.4367(2) 0.0687(15) Uani 1 1 d . . . . .
H68A H 0.705776 0.252634 0.422096 0.103 Uiso 1 1 calc R . . . .
H68B H 0.746733 0.297722 0.415165 0.103 Uiso 1 1 calc R . . . .
H68C H 0.756436 0.278088 0.468701 0.103 Uiso 1 1 calc R . . . .
C69 C 0.6213(6) 0.34067(19) 0.4663(3) 0.089(2) Uani 1 1 d . . . . .
H69A H 0.554335 0.351564 0.470222 0.133 Uiso 1 1 calc R . . . .
H69B H 0.663588 0.338999 0.498343 0.133 Uiso 1 1 calc R . . . .
H69C H 0.653886 0.358633 0.444807 0.133 Uiso 1 1 calc R . . . .
C70 C 0.0916(4) 0.46884(15) 0.2979(2) 0.0534(12) Uani 1 1 d . . . . .
H70 H 0.044874 0.444921 0.292430 0.064 Uiso 1 1 calc R . . . .
C71 C 0.1206(4) 0.48920(15) 0.3440(2) 0.0557(12) Uani 1 1 d . . . . .
H71 H 0.096042 0.482695 0.375726 0.067 Uiso 1 1 calc R . . . .
C72 C 0.1906(4) 0.52178(14) 0.3355(2) 0.0545(13) Uani 1 1 d . . . . .
H72 H 0.221427 0.542005 0.360321 0.065 Uiso 1 1 calc R . . . .
C73 C 0.2018(4) 0.52163(14) 0.2837(2) 0.0565(13) Uani 1 1 d . . . . .
H73 H 0.242646 0.541243 0.266735 0.068 Uiso 1 1 calc R . . . .
C74 C 0.1406(4) 0.48847(14) 0.2611(2) 0.0539(12) Uani 1 1 d . . . . .
H74 H 0.133651 0.480552 0.225743 0.065 Uiso 1 1 calc R . . . .
C75 C 0.4516(3) 0.43368(13) 0.40458(16) 0.0394(9) Uani 1 1 d . . . . .
H75A H 0.488851 0.454119 0.426618 0.047 Uiso 1 1 calc R . . . .
H75B H 0.465425 0.406496 0.419496 0.047 Uiso 1 1 calc R . . . .
C76 C 0.4902(3) 0.43504(12) 0.35323(16) 0.0383(9) Uani 1 1 d . . . . .
H76A H 0.473167 0.409342 0.335221 0.046 Uiso 1 1 calc R . . . .
H76B H 0.564887 0.438735 0.357469 0.046 Uiso 1 1 calc R . . . .
C77 C 0.2930(3) 0.48220(13) 0.44603(17) 0.0426(10) Uani 1 1 d . . . . .
C78 C 0.2094(4) 0.47901(15) 0.4720(2) 0.0539(12) Uani 1 1 d . . . . .
H78 H 0.166183 0.455960 0.467123 0.065 Uiso 1 1 calc R . . . .
C79 C 0.1890(5) 0.50991(17) 0.5054(2) 0.0650(14) Uani 1 1 d . . . . .
H79 H 0.132900 0.507298 0.522989 0.078 Uiso 1 1 calc R . . . .
C80 C 0.2527(5) 0.54457(17) 0.5123(2) 0.0660(15) Uani 1 1 d . . . . .
H80 H 0.238860 0.565457 0.534183 0.079 Uiso 1 1 calc R . . . .
C81 C 0.3363(4) 0.54795(16) 0.4869(2) 0.0607(13) Uani 1 1 d . . . . .
H81 H 0.378946 0.571171 0.491704 0.073 Uiso 1 1 calc R . . . .
C82 C 0.3578(4) 0.51718(14) 0.45405(19) 0.0518(11) Uani 1 1 d . . . . .
H82 H 0.415151 0.519660 0.437311 0.062 Uiso 1 1 calc R . . . .
C83 C 0.2525(3) 0.39732(13) 0.41763(16) 0.0410(9) Uani 1 1 d . . . . .
C84 C 0.2904(4) 0.37970(15) 0.46408(18) 0.0492(11) Uani 1 1 d . . . . .
H84 H 0.343681 0.392730 0.484989 0.059 Uiso 1 1 calc R . . . .
C85 C 0.2490(4) 0.34306(15) 0.4789(2) 0.0558(12) Uani 1 1 d . . . . .
H85 H 0.274557 0.331444 0.509667 0.067 Uiso 1 1 calc R . . . .
C86 C 0.1697(4) 0.32360(16) 0.4481(2) 0.0599(13) Uani 1 1 d . . . . .
H86 H 0.143203 0.298579 0.457939 0.072 Uiso 1 1 calc R . . . .
C87 C 0.1292(4) 0.34119(15) 0.4026(2) 0.0571(13) Uani 1 1 d . . . . .
H87 H 0.074750 0.328329 0.382267 0.068 Uiso 1 1 calc R . . . .
C88 C 0.1706(3) 0.37813(14) 0.38740(17) 0.0444(10) Uani 1 1 d . . . . .
H88 H 0.143375 0.390042 0.357003 0.053 Uiso 1 1 calc R . . . .
C89 C 0.4876(3) 0.52440(13) 0.35053(17) 0.0428(10) Uani 1 1 d . . . . .
C90 C 0.5795(3) 0.52116(14) 0.38319(18) 0.0461(10) Uani 1 1 d . . . . .
H90 H 0.611809 0.495474 0.388581 0.055 Uiso 1 1 calc R . . . .
C91 C 0.6237(4) 0.55593(15) 0.4079(2) 0.0553(12) Uani 1 1 d . . . . .
H91 H 0.685284 0.553401 0.429717 0.066 Uiso 1 1 calc R . . . .
C92 C 0.5769(4) 0.59424(16) 0.4002(2) 0.0633(14) Uani 1 1 d . . . . .
H92 H 0.606290 0.617418 0.417241 0.076 Uiso 1 1 calc R . . . .
C93 C 0.4860(4) 0.59801(16) 0.3672(2) 0.0687(16) Uani 1 1 d . . . . .
H93 H 0.454646 0.623848 0.361572 0.082 Uiso 1 1 calc R . . . .
C94 C 0.4417(4) 0.56344(15) 0.3424(2) 0.0598(13) Uani 1 1 d . . . . .
H94 H 0.380709 0.566204 0.320065 0.072 Uiso 1 1 calc R . . . .
C95 C 0.4686(4) 0.48069(13) 0.25796(17) 0.0441(10) Uani 1 1 d . . . . .
C96 C 0.3988(4) 0.47893(15) 0.21412(18) 0.0528(11) Uani 1 1 d . . . . .
H96 H 0.328332 0.475267 0.215383 0.063 Uiso 1 1 calc R . . . .
C97 C 0.4350(5) 0.48269(18) 0.1681(2) 0.0719(16) Uani 1 1 d . . . . .
H97 H 0.388178 0.481300 0.138735 0.086 Uiso 1 1 calc R . . . .
C98 C 0.5375(6) 0.48835(19) 0.1655(2) 0.0786(18) Uani 1 1 d . . . . .
H98 H 0.560601 0.490969 0.134667 0.094 Uiso 1 1 calc R . . . .
C99 C 0.6066(5) 0.4902(2) 0.2086(3) 0.0775(17) Uani 1 1 d . . . . .
H99 H 0.676731 0.494069 0.206932 0.093 Uiso 1 1 calc R . . . .
C100 C 0.5729(4) 0.48622(16) 0.2551(2) 0.0581(12) Uani 1 1 d . . . . .
H100 H 0.620522 0.487298 0.284150 0.070 Uiso 1 1 calc R . . . .
P1 P 0.51568(8) 0.17941(3) 0.21362(4) 0.0387(2) Uani 1 1 d . . . . .
P2 P 0.47280(8) 0.20595(3) 0.10753(4) 0.0400(3) Uani 1 1 d . . . . .
P3 P 0.31086(8) 0.44454(3) 0.39765(4) 0.0375(2) Uani 1 1 d . . . . .
P4 P 0.42546(8) 0.47890(3) 0.31868(4) 0.0379(2) Uani 1 1 d . . . . .
P5 P 0.8257(5) 0.42045(18) 0.3423(2) 0.0456(11) Uani 0.5 1 d D U P B 1
F1 F 0.7990(6) 0.3945(2) 0.3886(2) 0.0748(17) Uani 0.5 1 d D U P B 1
F2 F 0.7332(12) 0.3982(5) 0.3088(6) 0.134(4) Uani 0.5 1 d D U P B 1
F3 F 0.9229(8) 0.4399(4) 0.3770(6) 0.097(3) Uani 0.5 1 d D U P B 1
F4 F 0.8550(8) 0.4488(4) 0.2979(4) 0.093(2) Uani 0.5 1 d D U P B 1
F5 F 0.8978(10) 0.3858(3) 0.3271(4) 0.131(3) Uani 0.5 1 d D U P B 1
F6 F 0.7592(5) 0.4576(2) 0.3598(3) 0.0833(19) Uani 0.5 1 d D U P B 1
P5A P 0.8310(9) 0.4151(3) 0.3412(4) 0.090(2) Uani 0.5 1 d . U P C 2
F1A F 0.7721(9) 0.4225(6) 0.3851(4) 0.143(3) Uani 0.5 1 d . U P C 2
F2A F 0.7200(12) 0.4077(6) 0.3135(6) 0.124(3) Uani 0.5 1 d . U P C 2
F3A F 0.9339(11) 0.4272(5) 0.3718(7) 0.114(3) Uani 0.5 1 d . U P C 2
F4A F 0.8502(9) 0.3668(4) 0.3619(4) 0.131(3) Uani 0.5 1 d . U P C 2
F5A F 0.8896(9) 0.4009(4) 0.2969(4) 0.130(3) Uani 0.5 1 d . U P C 2
F6A F 0.8223(12) 0.4568(5) 0.3107(6) 0.136(3) Uani 0.5 1 d . U P C 2
P6 P -0.0923(4) 0.2189(2) 0.1182(3) 0.0597(14) Uani 0.5 1 d D U P D 1
F7 F -0.1504(9) 0.2413(3) 0.1589(4) 0.083(2) Uani 0.5 1 d D U P D 1
F8 F -0.0319(10) 0.1939(4) 0.0799(5) 0.076(2) Uani 0.5 1 d D U P D 1
F9 F 0.0063(6) 0.2461(3) 0.1330(5) 0.123(3) Uani 0.5 1 d D U P D 1
F10 F -0.1885(6) 0.1903(3) 0.1004(4) 0.104(2) Uani 0.5 1 d D U P D 1
F11 F -0.1314(9) 0.2511(4) 0.0756(4) 0.124(3) Uani 0.5 1 d D U P D 1
F12 F -0.0481(9) 0.1860(2) 0.1594(3) 0.098(2) Uani 0.5 1 d D U P D 1
P6A P -0.0974(6) 0.2238(2) 0.1156(3) 0.0727(17) Uani 0.5 1 d D U P E 2
F7A F -0.1604(11) 0.2529(3) 0.1481(5) 0.097(3) Uani 0.5 1 d D U P E 2
F8A F -0.0466(11) 0.1935(4) 0.0796(5) 0.079(3) Uani 0.5 1 d D U P E 2
F9A F -0.1375(8) 0.1858(2) 0.1437(4) 0.097(2) Uani 0.5 1 d D U P E 2
F10A F -0.0665(9) 0.2619(3) 0.0855(5) 0.119(3) Uani 0.5 1 d D U P E 2
F11A F -0.2033(5) 0.2242(3) 0.0782(3) 0.0922(19) Uani 0.5 1 d D U P E 2
F12A F 0.0056(6) 0.2246(5) 0.1543(4) 0.127(3) Uani 0.5 1 d D U P E 2
P7A P 0.1149(7) 0.5375(2) 0.1317(2) 0.163(2) Uani 0.558(8) 1 d D U P F 1
F13A F 0.1098(14) 0.4893(3) 0.1465(5) 0.211(4) Uani 0.558(8) 1 d D U P F 1
F14A F 0.0394(13) 0.5498(5) 0.1711(5) 0.205(4) Uani 0.558(8) 1 d D U P F 1
F15A F 0.1908(12) 0.5223(5) 0.0913(5) 0.212(4) Uani 0.558(8) 1 d D U P F 1
F16A F 0.2067(10) 0.5417(5) 0.1694(4) 0.197(4) Uani 0.558(8) 1 d D U P F 1
F17A F 0.0195(10) 0.5315(5) 0.0943(5) 0.211(4) Uani 0.558(8) 1 d D U P F 1
F18A F 0.1280(11) 0.5845(3) 0.1109(5) 0.196(4) Uani 0.558(8) 1 d D U P F 1
C41A C 0.8172(13) 0.3600(7) 0.1691(8) 0.087(7) Uani 0.346(13) 1 d D U P A 2
H41D H 0.816956 0.369222 0.202839 0.130 Uiso 0.346(13) 1 calc GR . P A 2
H41E H 0.880822 0.368323 0.157868 0.130 Uiso 0.346(13) 1 calc GR . P A 2
H41F H 0.811456 0.330287 0.167767 0.130 Uiso 0.346(13) 1 calc GR . P A 2
C40A C 0.727(2) 0.3570(11) 0.0848(9) 0.128(11) Uani 0.346(13) 1 d D U P A 2
H40D H 0.700680 0.329317 0.086603 0.192 Uiso 0.346(13) 1 calc GR . P A 2
H40E H 0.797157 0.355737 0.077222 0.192 Uiso 0.346(13) 1 calc GR . P A 2
H40F H 0.684777 0.372201 0.059163 0.192 Uiso 0.346(13) 1 calc GR . P A 2
C42A C 0.7482(17) 0.4256(5) 0.1368(11) 0.104(10) Uani 0.346(13) 1 d D U P A 2
H42D H 0.689483 0.439907 0.119117 0.156 Uiso 0.346(13) 1 calc GR . P A 2
H42E H 0.808420 0.431160 0.121068 0.156 Uiso 0.346(13) 1 calc GR . P A 2
H42F H 0.760205 0.435087 0.170806 0.156 Uiso 0.346(13) 1 calc GR . P A 2
P7 P 0.1194(11) 0.5476(4) 0.1357(5) 0.220(4) Uani 0.442(8) 1 d D U P F 2
F13 F 0.1899(15) 0.5071(6) 0.1462(7) 0.208(5) Uani 0.442(8) 1 d D U P F 2
F14 F 0.2183(15) 0.5638(8) 0.1126(8) 0.257(5) Uani 0.442(8) 1 d D U P F 2
F15 F 0.0306(14) 0.5235(7) 0.1605(8) 0.241(5) Uani 0.442(8) 1 d D U P F 2
F16 F 0.078(2) 0.5274(7) 0.0836(6) 0.236(5) Uani 0.442(8) 1 d D U P F 2
F17 F 0.1648(17) 0.5687(6) 0.1865(6) 0.249(6) Uani 0.442(8) 1 d D U P F 2
F18 F 0.0369(17) 0.5847(5) 0.1276(8) 0.237(5) Uani 0.442(8) 1 d D U P F 2
O104 O 0.4196(12) 0.4795(5) -0.0500(5) 0.137(4) Uani 0.5 1 d . U P . .
C101 C 0.4142(14) 0.4386(5) 0.0233(6) 0.107(4) Uani 0.5 1 d . U P . .
H10A H 0.411186 0.412399 0.006213 0.161 Uiso 0.5 1 d R . P . .
H10B H 0.365676 0.438509 0.046963 0.161 Uiso 0.5 1 d R . P . .
H10C H 0.482986 0.442909 0.040603 0.161 Uiso 0.5 1 d R . P . .
C102 C 0.3877(16) 0.4704(6) -0.0105(7) 0.117(5) Uani 0.5 1 d . U P . .
C103 C 0.3189(17) 0.5015(7) 0.0109(7) 0.136(6) Uani 0.5 1 d . U P . .
H10D H 0.312383 0.493272 0.044476 0.204 Uiso 0.5 1 d R . P . .
H10E H 0.251383 0.502322 -0.008744 0.204 Uiso 0.5 1 d R . P . .
H10F H 0.350143 0.528472 0.011256 0.204 Uiso 0.5 1 d R . P . .
C106 C 0.7126(19) 0.5927(8) 0.1204(9) 0.136(5) Uani 0.5 1 d . U P . .
O3 O 0.7005(13) 0.6143(6) 0.0841(6) 0.179(6) Uani 0.5 1 d . U P . .
C105 C 0.782(2) 0.5615(8) 0.1287(10) 0.171(8) Uani 0.5 1 d . U P . .
H10G H 0.760982 0.539087 0.106125 0.257 Uiso 0.5 1 calc GR . P . .
H10H H 0.785058 0.551961 0.162521 0.257 Uiso 0.5 1 calc GR . P . .
H10I H 0.849096 0.571301 0.123321 0.257 Uiso 0.5 1 calc GR . P . .
C104 C 0.658(2) 0.5984(6) 0.1553(9) 0.151(6) Uani 0.5 1 d . U P . .
H10J H 0.677329 0.578584 0.181507 0.226 Uiso 0.5 1 calc R . P . .
H10K H 0.669247 0.625994 0.168453 0.226 Uiso 0.5 1 calc R . P . .
H10L H 0.585848 0.594964 0.142370 0.226 Uiso 0.5 1 calc R . P . .

loop_
_atom_site_aniso_label
_atom_site_aniso_U_11
_atom_site_aniso_U_22
_atom_site_aniso_U_33
_atom_site_aniso_U_23
_atom_site_aniso_U_13
_atom_site_aniso_U_12
Ru1 0.03710(19) 0.02435(17) 0.03246(19) -0.00378(11) 0.00614(13) -0.00032(11)
Fe1 0.0279(3) 0.0272(3) 0.0473(3) -0.0091(2) 0.0065(2) -0.0018(2)
Fe2 0.0347(3) 0.0280(3) 0.0469(4) -0.0078(2) -0.0007(2) 0.0060(2)
N1 0.0353(17) 0.0287(17) 0.0378(18) -0.0035(14) 0.0096(13) -0.0025(13)
N2 0.0387(18) 0.0310(17) 0.0366(18) -0.0033(14) 0.0032(14) 0.0033(13)
N3 0.0357(17) 0.0259(16) 0.0374(18) -0.0058(13) 0.0079(14) 0.0026(12)
N4 0.0346(17) 0.0317(17) 0.0337(17) -0.0037(13) 0.0036(13) -0.0002(13)
N5 0.049(2) 0.0351(18) 0.0378(19) 0.0017(15) 0.0082(15) 0.0017(15)
N6 0.047(2) 0.0327(17) 0.0374(19) -0.0050(14) 0.0106(15) -0.0025(14)
C1 0.034(2) 0.033(2) 0.033(2) 0.0004(16) 0.0058(15) -0.0022(15)
C2 0.034(2) 0.031(2) 0.037(2) 0.0003(17) 0.0020(15) 0.0005(15)
C3 0.029(2) 0.041(2) 0.066(3) -0.011(2) 0.0118(19) -0.0079(16)
C4 0.042(2) 0.034(2) 0.064(3) -0.001(2) 0.005(2) -0.0090(18)
C5 0.039(2) 0.033(2) 0.078(3) -0.018(2) 0.007(2) -0.0060(17)
C6 0.041(2) 0.058(3) 0.063(3) -0.021(2) 0.009(2) -0.023(2)
C7 0.029(2) 0.048(3) 0.072(3) -0.005(2) 0.000(2) -0.0061(18)
C8 0.037(2) 0.043(2) 0.053(3) -0.011(2) 0.0053(19) -0.0074(17)
C9 0.035(2) 0.054(3) 0.060(3) -0.015(2) 0.013(2) -0.0128(19)
C10 0.062(3) 0.043(2) 0.040(2) -0.0069(19) 0.006(2) -0.007(2)
C11 0.070(3) 0.045(3) 0.044(3) -0.010(2) 0.003(2) 0.001(2)
C12 0.095(4) 0.056(3) 0.051(3) -0.004(3) -0.012(3) 0.005(3)
C13 0.141(7) 0.062(4) 0.053(4) 0.003(3) -0.001(4) -0.011(4)
C14 0.127(6) 0.074(4) 0.060(4) 0.000(3) 0.021(4) -0.032(4)
C15 0.088(4) 0.065(3) 0.051(3) -0.005(3) 0.017(3) -0.016(3)
C16 0.040(2) 0.050(3) 0.053(3) -0.017(2) 0.013(2) -0.0028(19)
C17 0.057(3) 0.061(3) 0.056(3) -0.019(2) 0.008(2) -0.001(2)
C18 0.058(3) 0.085(4) 0.067(4) -0.038(3) 0.018(3) -0.009(3)
C19 0.051(3) 0.080(4) 0.084(4) -0.047(3) 0.019(3) -0.006(3)
C20 0.060(3) 0.067(4) 0.092(4) -0.039(3) 0.018(3) 0.009(3)
C21 0.054(3) 0.063(3) 0.068(3) -0.028(3) 0.005(2) 0.006(2)
C22 0.041(2) 0.045(3) 0.068(3) -0.014(2) -0.007(2) 0.0072(19)
C23 0.045(3) 0.034(3) 0.164(7) -0.012(3) -0.013(3) 0.005(2)
C24 0.063(4) 0.054(3) 0.157(6) -0.021(4) -0.021(4) 0.012(3)
C25 0.083(4) 0.071(4) 0.125(5) -0.030(4) -0.022(4) 0.034(3)
C26 0.057(4) 0.100(5) 0.098(5) -0.021(4) -0.002(3) 0.037(4)
C27 0.046(3) 0.068(3) 0.069(3) -0.016(3) -0.002(2) 0.015(2)
C28 0.060(3) 0.027(2) 0.046(3) -0.0022(18) -0.001(2) -0.0037(18)
C29 0.072(3) 0.045(3) 0.053(3) -0.001(2) 0.015(2) 0.003(2)
C30 0.110(5) 0.059(3) 0.064(4) 0.000(3) 0.024(4) 0.001(3)
C31 0.140(7) 0.065(4) 0.053(4) 0.007(3) 0.011(4) 0.002(4)
C32 0.120(6) 0.064(4) 0.056(4) 0.002(3) -0.025(4) 0.000(4)
C33 0.078(4) 0.045(3) 0.064(3) 0.001(2) -0.012(3) -0.002(2)
C34 0.061(3) 0.040(2) 0.042(2) -0.0076(19) 0.013(2) -0.010(2)
C35 0.069(3) 0.050(3) 0.046(3) -0.005(2) 0.026(2) -0.009(2)
C36 0.056(3) 0.051(3) 0.054(3) 0.009(2) 0.022(2) -0.004(2)
C37 0.052(3) 0.055(3) 0.055(3) 0.000(2) 0.009(2) -0.012(2)
C38 0.047(2) 0.040(2) 0.040(2) -0.0062(18) 0.0066(18) -0.0065(18)
C39 0.065(3) 0.076(4) 0.069(4) 0.001(3) 0.031(3) -0.010(3)
C40 0.096(8) 0.105(9) 0.149(12) 0.031(8) 0.069(8) 0.030(7)
C41 0.074(8) 0.160(15) 0.103(9) 0.000(9) 0.036(7) -0.038(8)
C42 0.070(6) 0.107(9) 0.092(8) 0.040(7) 0.045(6) 0.001(6)
C43 0.046(2) 0.043(2) 0.039(2) -0.0068(18) 0.0055(18) -0.0015(18)
C44 0.050(3) 0.073(3) 0.041(3) -0.008(2) 0.001(2) 0.004(2)
C45 0.062(3) 0.075(4) 0.035(2) 0.003(2) 0.008(2) 0.016(3)
C46 0.083(4) 0.059(3) 0.051(3) 0.018(2) 0.012(3) 0.012(3)
C47 0.066(3) 0.044(3) 0.048(3) 0.006(2) 0.002(2) -0.001(2)
C48 0.068(4) 0.114(5) 0.048(3) 0.012(3) 0.006(3) 0.027(3)
C49 0.094(5) 0.185(8) 0.059(4) 0.050(5) 0.015(3) 0.033(5)
C50 0.089(5) 0.143(7) 0.055(4) 0.003(4) -0.013(3) 0.007(5)
C51 0.111(6) 0.139(7) 0.071(5) 0.024(5) -0.004(4) 0.055(5)
C52 0.042(2) 0.035(2) 0.046(2) 0.0002(18) 0.0110(18) 0.0017(17)
C53 0.050(3) 0.039(2) 0.055(3) -0.003(2) 0.016(2) -0.0096(19)
C54 0.046(2) 0.053(3) 0.042(2) -0.015(2) 0.0142(19) -0.012(2)
C55 0.037(2) 0.057(3) 0.048(3) -0.013(2) 0.0057(19) 0.0010(19)
C56 0.038(2) 0.036(2) 0.042(2) -0.0083(17) 0.0031(17) 0.0054(16)
C57 0.052(3) 0.075(4) 0.066(3) -0.015(3) 0.022(2) -0.021(3)
C58 0.062(3) 0.063(4) 0.103(5) -0.013(3) 0.023(3) -0.023(3)
C59 0.047(3) 0.083(4) 0.105(5) -0.043(4) 0.030(3) -0.019(3)
C60 0.090(5) 0.138(7) 0.068(4) -0.006(4) 0.040(4) -0.048(5)
C61 0.041(2) 0.037(2) 0.041(2) -0.0014(17) 0.0139(17) 0.0042(17)
C62 0.037(2) 0.046(2) 0.049(3) 0.0012(19) 0.0084(18) 0.0076(18)
C63 0.047(2) 0.034(2) 0.041(2) -0.0019(17) 0.0022(18) 0.0058(17)
C64 0.054(3) 0.038(2) 0.036(2) -0.0037(17) 0.0114(18) 0.0055(18)
C65 0.035(2) 0.036(2) 0.039(2) -0.0036(17) 0.0085(17) 0.0047(16)
C66 0.059(3) 0.052(3) 0.047(3) 0.004(2) -0.001(2) 0.011(2)
C67 0.084(4) 0.076(4) 0.047(3) 0.006(3) 0.007(3) 0.019(3)
C68 0.059(3) 0.079(4) 0.062(3) 0.007(3) -0.011(3) 0.015(3)
C69 0.111(5) 0.062(4) 0.077(4) -0.017(3) -0.043(4) 0.023(3)
C70 0.037(2) 0.048(3) 0.071(3) -0.003(2) -0.005(2) 0.0058(19)
C71 0.041(2) 0.051(3) 0.073(3) -0.012(2) 0.001(2) 0.016(2)
C72 0.051(3) 0.038(2) 0.071(3) -0.014(2) -0.006(2) 0.019(2)
C73 0.048(3) 0.029(2) 0.088(4) 0.003(2) -0.006(2) 0.0107(19)
C74 0.051(3) 0.037(2) 0.066(3) -0.002(2) -0.016(2) 0.012(2)
C75 0.036(2) 0.038(2) 0.043(2) 0.0000(18) -0.0009(17) 0.0054(16)
C76 0.038(2) 0.030(2) 0.047(2) -0.0034(17) 0.0045(17) 0.0054(16)
C77 0.047(2) 0.035(2) 0.045(2) -0.0091(18) 0.0047(19) 0.0063(17)
C78 0.058(3) 0.043(3) 0.064(3) -0.010(2) 0.017(2) 0.004(2)
C79 0.075(4) 0.056(3) 0.069(4) -0.016(3) 0.028(3) 0.018(3)
C80 0.084(4) 0.054(3) 0.061(3) -0.020(3) 0.012(3) 0.017(3)
C81 0.068(3) 0.044(3) 0.067(3) -0.021(2) 0.000(3) 0.003(2)
C82 0.055(3) 0.045(3) 0.055(3) -0.017(2) 0.007(2) -0.002(2)
C83 0.043(2) 0.035(2) 0.047(2) -0.0086(18) 0.0145(18) 0.0049(17)
C84 0.053(3) 0.046(3) 0.050(3) -0.005(2) 0.013(2) 0.008(2)
C85 0.067(3) 0.048(3) 0.058(3) 0.008(2) 0.025(2) 0.012(2)
C86 0.072(3) 0.049(3) 0.066(3) 0.000(2) 0.035(3) -0.004(2)
C87 0.063(3) 0.046(3) 0.066(3) -0.016(2) 0.023(3) -0.014(2)
C88 0.048(2) 0.042(2) 0.046(2) -0.0116(19) 0.0163(19) -0.0008(18)
C89 0.043(2) 0.032(2) 0.052(3) -0.0055(18) 0.0029(19) 0.0020(17)
C90 0.040(2) 0.042(2) 0.056(3) -0.001(2) 0.0032(19) -0.0003(18)
C91 0.052(3) 0.051(3) 0.060(3) -0.004(2) -0.005(2) -0.007(2)
C92 0.065(3) 0.047(3) 0.074(4) -0.015(3) -0.007(3) -0.009(2)
C93 0.061(3) 0.039(3) 0.100(5) -0.015(3) -0.011(3) 0.005(2)
C94 0.057(3) 0.037(2) 0.079(4) -0.007(2) -0.011(3) 0.003(2)
C95 0.052(3) 0.029(2) 0.052(3) 0.0025(18) 0.008(2) -0.0015(17)
C96 0.064(3) 0.043(3) 0.049(3) 0.004(2) 0.003(2) -0.001(2)
C97 0.099(5) 0.062(3) 0.054(3) 0.009(3) 0.009(3) -0.012(3)
C98 0.115(5) 0.068(4) 0.058(4) 0.002(3) 0.032(4) -0.024(4)
C99 0.079(4) 0.079(4) 0.081(4) -0.003(3) 0.032(3) -0.025(3)
C100 0.061(3) 0.053(3) 0.062(3) 0.000(2) 0.013(2) -0.011(2)
P1 0.0334(5) 0.0320(5) 0.0497(6) -0.0070(5) 0.0027(4) -0.0013(4)
P2 0.0365(6) 0.0396(6) 0.0451(6) -0.0129(5) 0.0095(4) -0.0034(4)
P3 0.0369(5) 0.0314(5) 0.0442(6) -0.0086(4) 0.0063(4) 0.0037(4)
P4 0.0386(6) 0.0271(5) 0.0465(6) -0.0024(4) 0.0011(4) 0.0044(4)
P5 0.034(2) 0.067(2) 0.035(2) -0.0017(15) 0.0001(14) 0.0140(16)
F1 0.090(5) 0.072(4) 0.062(3) 0.019(3) 0.010(3) 0.012(3)
F2 0.142(6) 0.166(8) 0.077(5) -0.014(5) -0.039(5) -0.066(5)
F3 0.056(3) 0.143(8) 0.085(5) -0.010(5) -0.015(4) -0.019(4)
F4 0.070(5) 0.138(6) 0.078(4) 0.042(4) 0.031(3) 0.025(4)
F5 0.182(7) 0.104(5) 0.120(7) -0.010(4) 0.069(6) 0.075(5)
F6 0.080(4) 0.074(3) 0.106(5) 0.021(3) 0.047(4) 0.038(3)
P5A 0.070(3) 0.129(5) 0.070(4) 0.008(3) 0.011(2) 0.027(3)
F1A 0.116(6) 0.228(9) 0.092(5) -0.035(6) 0.035(4) 0.012(7)
F2A 0.088(4) 0.196(9) 0.083(5) 0.011(6) 0.001(4) 0.001(4)
F3A 0.094(5) 0.143(8) 0.099(6) 0.022(6) -0.003(4) -0.007(5)
F4A 0.137(7) 0.126(5) 0.124(7) 0.020(4) -0.002(5) -0.001(4)
F5A 0.138(6) 0.153(7) 0.109(6) -0.017(5) 0.057(5) 0.010(6)
F6A 0.119(8) 0.133(5) 0.151(9) 0.034(6) 0.002(5) 0.030(5)
P6 0.036(2) 0.053(2) 0.092(3) -0.003(2) 0.0142(19) 0.0010(15)
F7 0.074(5) 0.085(5) 0.086(4) -0.027(3) -0.006(3) 0.031(4)
F8 0.066(5) 0.065(5) 0.107(5) 0.004(4) 0.044(4) -0.001(3)
F9 0.074(4) 0.090(5) 0.203(9) -0.039(5) 0.008(4) -0.030(4)
F10 0.059(3) 0.132(5) 0.128(6) -0.069(4) 0.037(3) -0.032(3)
F11 0.120(7) 0.131(7) 0.125(5) 0.040(6) 0.033(5) 0.063(5)
F12 0.127(5) 0.079(4) 0.090(4) -0.001(3) 0.024(4) 0.047(4)
P6A 0.070(3) 0.071(3) 0.080(3) -0.024(2) 0.022(2) -0.011(2)
F7A 0.085(5) 0.097(5) 0.112(6) -0.036(5) 0.029(4) 0.007(4)
F8A 0.083(6) 0.079(5) 0.085(5) -0.003(4) 0.042(4) 0.005(5)
F9A 0.112(5) 0.091(4) 0.103(5) 0.006(4) 0.064(4) 0.015(4)
F10A 0.115(6) 0.077(4) 0.179(8) -0.001(4) 0.073(5) -0.009(4)
F11A 0.071(3) 0.121(6) 0.086(4) -0.015(4) 0.020(3) 0.009(3)
F12A 0.066(4) 0.210(10) 0.107(5) -0.045(5) 0.017(3) 0.010(4)
P7A 0.223(4) 0.176(4) 0.088(3) 0.059(3) 0.014(2) 0.093(3)
F13A 0.304(10) 0.172(5) 0.156(8) 0.052(5) 0.034(7) 0.081(5)
F14A 0.253(8) 0.217(9) 0.153(6) 0.020(7) 0.061(6) 0.071(8)
F15A 0.262(8) 0.226(9) 0.157(6) 0.030(7) 0.058(6) 0.094(8)
F16A 0.232(6) 0.214(8) 0.133(6) 0.067(6) -0.012(5) 0.091(6)
F17A 0.241(6) 0.235(8) 0.145(6) 0.026(6) -0.013(5) 0.085(6)
F18A 0.243(10) 0.187(5) 0.156(8) 0.091(6) 0.020(6) 0.102(5)
C41A 0.064(10) 0.094(13) 0.108(14) -0.022(11) 0.035(9) -0.008(9)
C40A 0.119(16) 0.17(2) 0.106(15) -0.014(14) 0.068(13) -0.036(14)
C42A 0.070(14) 0.107(17) 0.15(3) 0.034(17) 0.056(16) -0.007(12)
P7 0.254(6) 0.226(6) 0.175(6) 0.028(5) 0.017(5) 0.035(5)
F13 0.227(9) 0.226(8) 0.164(9) 0.026(7) 0.004(8) 0.028(7)
F14 0.276(8) 0.259(10) 0.238(10) 0.066(9) 0.043(8) 0.029(7)
F15 0.258(8) 0.253(10) 0.215(10) 0.045(9) 0.044(8) 0.047(7)
F16 0.283(11) 0.244(10) 0.170(7) 0.025(7) -0.002(7) 0.067(9)
F17 0.299(11) 0.244(10) 0.193(7) 0.008(7) -0.008(7) 0.052(9)
F18 0.272(9) 0.223(8) 0.206(10) 0.015(7) 0.000(8) 0.044(7)
O104 0.167(11) 0.161(11) 0.091(7) 0.018(6) 0.046(7) -0.023(8)
C101 0.119(11) 0.124(10) 0.081(8) -0.001(6) 0.022(7) -0.047(7)
C102 0.143(12) 0.129(10) 0.084(8) 0.004(6) 0.034(7) -0.036(8)
C103 0.164(13) 0.137(10) 0.116(11) 0.011(9) 0.054(9) -0.021(9)
C106 0.150(9) 0.133(9) 0.121(8) 0.023(6) 0.001(6) -0.030(7)
O3 0.153(10) 0.222(12) 0.154(9) 0.079(9) -0.001(7) -0.010(9)
C105 0.167(13) 0.180(12) 0.174(15) 0.077(11) 0.048(11) 0.000(10)
C104 0.211(13) 0.097(10) 0.149(10) 0.002(8) 0.039(10) -0.039(9)

loop_
_atom_type_symbol
_atom_type_description
_atom_type_scat_dispersion_real
_atom_type_scat_dispersion_imag
_atom_type_scat_source
C C 0.0033 0.0016 'International Tables Vol C Tables 4.2.6.8 and 6.1.1.4'
F F 0.0171 0.0103 'International Tables Vol C Tables 4.2.6.8 and 6.1.1.4'
Fe Fe 0.3463 0.8444 'International Tables Vol C Tables 4.2.6.8 and 6.1.1.4'
H H 0.0000 0.0000 'International Tables Vol C Tables 4.2.6.8 and 6.1.1.4'
N N 0.0061 0.0033 'International Tables Vol C Tables 4.2.6.8 and 6.1.1.4'
O O 0.0106 0.0060 'International Tables Vol C Tables 4.2.6.8 and 6.1.1.4'
P P 0.1023 0.0942 'International Tables Vol C Tables 4.2.6.8 and 6.1.1.4'
Ru Ru -1.2594 0.8363 'International Tables Vol C Tables 4.2.6.8 and 6.1.1.4'

loop_
_geom_angle_atom_site_label_1
_geom_angle_atom_site_label_2
_geom_angle_atom_site_label_3
_geom_angle
_geom_angle_site_symmetry_1
_geom_angle_site_symmetry_3
_geom_angle_publ_flag
N3 Ru1 N6 91.68(13) . . y
N4 Ru1 N3 89.85(12) . . y
N4 Ru1 N5 90.19(13) . . y
N4 Ru1 N6 175.93(12) . . y
N5 Ru1 N3 178.03(12) . . y
N5 Ru1 N6 88.40(14) . . y
C1 Ru1 N3 90.83(13) . . y
C1 Ru1 N4 89.06(14) . . y
C1 Ru1 N5 91.14(14) . . y
C1 Ru1 N6 87.15(14) . . y
C2 Ru1 N3 87.25(14) . . y
C2 Ru1 N4 89.18(14) . . y
C2 Ru1 N5 90.79(15) . . y
C2 Ru1 N6 94.67(14) . . y
C2 Ru1 C1 177.39(16) . . y
N1 Fe1 C3 92.12(15) . . y
N1 Fe1 C4 121.59(16) . . y
N1 Fe1 C5 158.21(16) . . y
N1 Fe1 C6 132.27(18) . . y
N1 Fe1 C7 97.05(16) . . y
N1 Fe1 P1 89.20(10) . . y
N1 Fe1 P2 93.40(10) . . y
C3 Fe1 P1 122.40(14) . . y
C3 Fe1 P2 152.52(14) . . y
C4 Fe1 C3 39.01(17) . . y
C4 Fe1 C6 66.4(2) . . y
C4 Fe1 C7 65.92(19) . . y
C4 Fe1 P1 94.92(13) . . y
C4 Fe1 P2 145.01(14) . . y
C5 Fe1 C3 66.09(17) . . y
C5 Fe1 C4 39.79(19) . . y
C5 Fe1 C6 39.9(2) . . y
C5 Fe1 C7 66.42(18) . . y
C5 Fe1 P1 102.17(14) . . y
C5 Fe1 P2 106.01(14) . . y
C6 Fe1 C3 65.74(19) . . y
C6 Fe1 C7 39.26(19) . . y
C6 Fe1 P1 138.52(15) . . y
C6 Fe1 P2 91.06(14) . . y
C7 Fe1 C3 39.06(19) . . y
C7 Fe1 P1 160.33(15) . . y
C7 Fe1 P2 113.47(15) . . y
P1 Fe1 P2 84.60(5) . . y
N2 Fe2 C70 97.50(17) . . y
N2 Fe2 C71 130.10(17) . . y
N2 Fe2 C72 161.12(17) . . y
N2 Fe2 C73 126.25(19) . . y
N2 Fe2 C74 95.57(16) . . y
N2 Fe2 P3 96.81(11) . . y
N2 Fe2 P4 86.73(11) . . y
C70 Fe2 C74 38.4(2) . . y
C70 Fe2 P3 116.12(15) . . y
C70 Fe2 P4 159.34(15) . . y
C71 Fe2 C70 38.80(19) . . y
C71 Fe2 C73 66.5(2) . . y
C71 Fe2 C74 65.3(2) . . y
C71 Fe2 P3 88.68(16) . . y
C71 Fe2 P4 143.05(14) . . y
C72 Fe2 C70 65.89(19) . . y
C72 Fe2 C71 40.0(2) . . y
C72 Fe2 C73 40.0(2) . . y
C72 Fe2 C74 65.94(19) . . y
C72 Fe2 P3 98.66(15) . . y
C72 Fe2 P4 105.77(15) . . y
C73 Fe2 C70 65.3(2) . . y
C73 Fe2 C74 38.96(18) . . y
C73 Fe2 P3 136.88(16) . . y
C73 Fe2 P4 95.85(15) . . y
C74 Fe2 P3 153.21(16) . . y
C74 Fe2 P4 121.21(16) . . y
P3 Fe2 P4 83.20(4) . . y
C1 N1 Fe1 174.9(3) . . ?
C2 N2 Fe2 176.0(3) . . ?
C61 N3 Ru1 123.7(3) . . ?
C61 N3 C65 115.9(3) . . ?
C65 N3 Ru1 120.3(3) . . ?
C52 N4 Ru1 120.9(3) . . ?
C56 N4 Ru1 122.9(3) . . ?
C56 N4 C52 116.2(4) . . ?
C43 N5 Ru1 122.8(3) . . ?
C43 N5 C47 116.5(4) . . ?
C47 N5 Ru1 120.8(3) . . ?
C34 N6 Ru1 119.0(3) . . ?
C38 N6 Ru1 124.8(3) . . ?
C38 N6 C34 116.0(4) . . ?
N1 C1 Ru1 178.8(4) . . ?
N2 C2 Ru1 174.7(4) . . ?
Fe1 C3 H3 125.7 . . ?
C4 C3 Fe1 69.8(2) . . ?
C4 C3 H3 125.7 . . ?
C4 C3 C7 108.6(4) . . ?
C7 C3 Fe1 70.3(2) . . ?
C7 C3 H3 125.7 . . ?
Fe1 C4 H4 126.1 . . ?
C3 C4 Fe1 71.2(3) . . ?
C3 C4 H4 126.1 . . ?
C3 C4 C5 107.9(4) . . ?
C5 C4 Fe1 69.2(3) . . ?
C5 C4 H4 126.1 . . ?
Fe1 C5 H5 126.0 . . ?
C4 C5 Fe1 71.0(2) . . ?
C4 C5 H5 126.0 . . ?
C6 C5 Fe1 71.1(3) . . ?
C6 C5 C4 107.9(4) . . ?
C6 C5 H5 126.0 . . ?
Fe1 C6 H6 126.2 . . ?
C5 C6 Fe1 69.0(3) . . ?
C5 C6 H6 126.2 . . ?
C7 C6 Fe1 70.8(3) . . ?
C7 C6 C5 107.7(5) . . ?
C7 C6 H6 126.2 . . ?
Fe1 C7 H7 126.0 . . ?
C3 C7 Fe1 70.6(2) . . ?
C3 C7 H7 126.0 . . ?
C6 C7 Fe1 70.0(2) . . ?
C6 C7 C3 108.0(4) . . ?
C6 C7 H7 126.0 . . ?
H8A C8 H8B 108.3 . . ?
C9 C8 H8A 109.9 . . ?
C9 C8 H8B 109.9 . . ?
C9 C8 P1 108.9(3) . . ?
P1 C8 H8A 109.9 . . ?
P1 C8 H8B 109.9 . . ?
C8 C9 H9A 109.7 . . ?
C8 C9 H9B 109.7 . . ?
C8 C9 P2 109.9(3) . . ?
H9A C9 H9B 108.2 . . ?
P2 C9 H9A 109.7 . . ?
P2 C9 H9B 109.7 . . ?
C11 C10 C15 119.3(5) . . ?
C11 C10 P2 120.6(4) . . ?
C15 C10 P2 120.1(4) . . ?
C10 C11 H11 120.0 . . ?
C10 C11 C12 120.0(5) . . ?
C12 C11 H11 120.0 . . ?
C11 C12 H12 120.0 . . ?
C13 C12 C11 120.1(6) . . ?
C13 C12 H12 120.0 . . ?
C12 C13 H13 119.8 . . ?
C14 C13 C12 120.4(6) . . ?
C14 C13 H13 119.8 . . ?
C13 C14 H14 119.8 . . ?
C13 C14 C15 120.4(7) . . ?
C15 C14 H14 119.8 . . ?
C10 C15 H15 120.1 . . ?
C14 C15 C10 119.8(6) . . ?
C14 C15 H15 120.1 . . ?
C17 C16 P2 120.3(4) . . ?
C21 C16 C17 118.3(4) . . ?
C21 C16 P2 120.8(4) . . ?
C16 C17 H17 119.7 . . ?
C18 C17 C16 120.6(5) . . ?
C18 C17 H17 119.7 . . ?
C17 C18 H18 119.6 . . ?
C19 C18 C17 120.7(6) . . ?
C19 C18 H18 119.6 . . ?
C18 C19 H19 120.0 . . ?
C18 C19 C20 120.1(5) . . ?
C20 C19 H19 120.0 . . ?
C19 C20 H20 119.9 . . ?
C19 C20 C21 120.2(6) . . ?
C21 C20 H20 119.9 . . ?
C16 C21 C20 120.0(5) . . ?
C16 C21 H21 120.0 . . ?
C20 C21 H21 120.0 . . ?
C23 C22 C27 118.7(5) . . ?
C23 C22 P1 119.0(4) . . ?
C27 C22 P1 122.3(4) . . ?
C22 C23 H23 119.4 . . ?
C24 C23 C22 121.2(6) . . ?
C24 C23 H23 119.4 . . ?
C23 C24 H24 120.0 . . ?
C23 C24 C25 120.0(7) . . ?
C25 C24 H24 120.0 . . ?
C24 C25 H25 119.7 . . ?
C24 C25 C26 120.6(6) . . ?
C26 C25 H25 119.7 . . ?
C25 C26 H26 120.4 . . ?
C27 C26 C25 119.1(6) . . ?
C27 C26 H26 120.4 . . ?
C22 C27 H27 119.8 . . ?
C26 C27 C22 120.3(6) . . ?
C26 C27 H27 119.8 . . ?
C29 C28 P1 120.5(4) . . ?
C33 C28 C29 118.4(5) . . ?
C33 C28 P1 121.0(4) . . ?
C28 C29 H29 119.6 . . ?
C30 C29 C28 120.9(6) . . ?
C30 C29 H29 119.6 . . ?
C29 C30 H30 119.9 . . ?
C31 C30 C29 120.2(7) . . ?
C31 C30 H30 119.9 . . ?
C30 C31 H31 119.4 . . ?
C32 C31 C30 121.2(7) . . ?
C32 C31 H31 119.4 . . ?
C31 C32 H32 119.8 . . ?
C31 C32 C33 120.3(6) . . ?
C33 C32 H32 119.8 . . ?
C28 C33 C32 119.1(6) . . ?
C28 C33 H33 120.5 . . ?
C32 C33 H33 120.5 . . ?
N6 C34 H34 118.3 . . ?
N6 C34 C35 123.4(4) . . ?
C35 C34 H34 118.3 . . ?
C34 C35 H35 119.5 . . ?
C34 C35 C36 121.1(4) . . ?
C36 C35 H35 119.5 . . ?
C35 C36 C37 115.4(4) . . ?
C35 C36 C39 121.9(5) . . ?
C37 C36 C39 122.6(5) . . ?
C36 C37 H37 119.6 . . ?
C36 C37 C38 120.8(4) . . ?
C38 C37 H37 119.6 . . ?
N6 C38 C37 123.2(4) . . ?
N6 C38 H38 118.4 . . ?
C37 C38 H38 118.4 . . ?
C36 C39 C40 107.1(6) . . ?
C36 C39 C40A 112.9(10) . . ?
C41 C39 C36 112.5(6) . . ?
C41 C39 C40 107.6(10) . . ?
C42 C39 C36 109.2(6) . . ?
C42 C39 C40 111.1(8) . . ?
C42 C39 C41 109.4(9) . . ?
C41A C39 C36 108.5(9) . . ?
C41A C39 C40A 104.0(16) . . ?
C41A C39 C42A 105.4(14) . . ?
C42A C39 C36 109.2(8) . . ?
C42A C39 C40A 116.2(16) . . ?
C39 C40 H40A 109.5 . . ?
C39 C40 H40B 109.5 . . ?
C39 C40 H40C 109.5 . . ?
H40A C40 H40B 109.5 . . ?
H40A C40 H40C 109.5 . . ?
H40B C40 H40C 109.5 . . ?
C39 C41 H41A 109.5 . . ?
C39 C41 H41B 109.5 . . ?
C39 C41 H41C 109.5 . . ?
H41A C41 H41B 109.5 . . ?
H41A C41 H41C 109.5 . . ?
H41B C41 H41C 109.5 . . ?
C39 C42 H42A 109.5 . . ?
C39 C42 H42B 109.5 . . ?
C39 C42 H42C 109.5 . . ?
H42A C42 H42B 109.5 . . ?
H42A C42 H42C 109.5 . . ?
H42B C42 H42C 109.5 . . ?
N5 C43 H43 118.6 . . ?
N5 C43 C44 122.8(4) . . ?
C44 C43 H43 118.6 . . ?
C43 C44 H44 119.2 . . ?
C45 C44 C43 121.7(5) . . ?
C45 C44 H44 119.2 . . ?
C44 C45 C46 115.4(4) . . ?
C44 C45 C48 124.1(5) . . ?
C46 C45 C48 120.5(5) . . ?
C45 C46 H46 119.7 . . ?
C47 C46 C45 120.6(5) . . ?
C47 C46 H46 119.7 . . ?
N5 C47 C46 123.0(5) . . ?
N5 C47 H47 118.5 . . ?
C46 C47 H47 118.5 . . ?
C45 C48 C50 110.4(6) . . ?
C49 C48 C45 108.1(5) . . ?
C49 C48 C50 105.9(6) . . ?
C51 C48 C45 111.0(5) . . ?
C51 C48 C49 113.6(7) . . ?
C51 C48 C50 107.8(6) . . ?
C48 C49 H49A 109.5 . . ?
C48 C49 H49B 109.5 . . ?
C48 C49 H49C 109.5 . . ?
H49A C49 H49B 109.5 . . ?
H49A C49 H49C 109.5 . . ?
H49B C49 H49C 109.5 . . ?
C48 C50 H50A 109.5 . . ?
C48 C50 H50B 109.5 . . ?
C48 C50 H50C 109.5 . . ?
H50A C50 H50B 109.5 . . ?
H50A C50 H50C 109.5 . . ?
H50B C50 H50C 109.5 . . ?
C48 C51 H51A 109.5 . . ?
C48 C51 H51B 109.5 . . ?
C48 C51 H51C 109.5 . . ?
H51A C51 H51B 109.5 . . ?
H51A C51 H51C 109.5 . . ?
H51B C51 H51C 109.5 . . ?
N4 C52 H52 118.3 . . ?
N4 C52 C53 123.5(4) . . ?
C53 C52 H52 118.3 . . ?
C52 C53 H53 119.8 . . ?
C52 C53 C54 120.5(4) . . ?
C54 C53 H53 119.8 . . ?
C53 C54 C57 120.2(5) . . ?
C55 C54 C53 115.7(4) . . ?
C55 C54 C57 124.1(5) . . ?
C54 C55 H55 119.5 . . ?
C56 C55 C54 120.9(4) . . ?
C56 C55 H55 119.5 . . ?
N4 C56 C55 123.2(4) . . ?
N4 C56 H56 118.4 . . ?
C55 C56 H56 118.4 . . ?
C54 C57 C59 110.9(5) . . ?
C54 C57 C60 108.5(4) . . ?
C58 C57 C54 108.1(4) . . ?
C58 C57 C59 108.7(5) . . ?
C58 C57 C60 109.8(6) . . ?
C59 C57 C60 110.8(5) . . ?
C57 C58 H58A 109.5 . . ?
C57 C58 H58B 109.5 . . ?
C57 C58 H58C 109.5 . . ?
H58A C58 H58B 109.5 . . ?
H58A C58 H58C 109.5 . . ?
H58B C58 H58C 109.5 . . ?
C57 C59 H59A 109.5 . . ?
C57 C59 H59B 109.5 . . ?
C57 C59 H59C 109.5 . . ?
H59A C59 H59B 109.5 . . ?
H59A C59 H59C 109.5 . . ?
H59B C59 H59C 109.5 . . ?
C57 C60 H60A 109.5 . . ?
C57 C60 H60B 109.5 . . ?
C57 C60 H60C 109.5 . . ?
H60A C60 H60B 109.5 . . ?
H60A C60 H60C 109.5 . . ?
H60B C60 H60C 109.5 . . ?
N3 C61 H61 118.2 . . ?
N3 C61 C62 123.6(4) . . ?
C62 C61 H61 118.2 . . ?
C61 C62 H62 119.5 . . ?
C61 C62 C63 120.9(4) . . ?
C63 C62 H62 119.5 . . ?
C62 C63 C66 123.6(4) . . ?
C64 C63 C62 115.0(4) . . ?
C64 C63 C66 121.3(4) . . ?
C63 C64 H64 119.3 . . ?
C65 C64 C63 121.4(4) . . ?
C65 C64 H64 119.3 . . ?
N3 C65 C64 123.0(4) . . ?
N3 C65 H65 118.5 . . ?
C64 C65 H65 118.5 . . ?
C63 C66 C67 109.9(4) . . ?
C68 C66 C63 111.2(4) . . ?
C68 C66 C67 108.5(4) . . ?
C68 C66 C69 109.8(5) . . ?
C69 C66 C63 108.1(4) . . ?
C69 C66 C67 109.4(5) . . ?
C66 C67 H67A 109.5 . . ?
C66 C67 H67B 109.5 . . ?
C66 C67 H67C 109.5 . . ?
H67A C67 H67B 109.5 . . ?
H67A C67 H67C 109.5 . . ?
H67B C67 H67C 109.5 . . ?
C66 C68 H68A 109.5 . . ?
C66 C68 H68B 109.5 . . ?
C66 C68 H68C 109.5 . . ?
H68A C68 H68B 109.5 . . ?
H68A C68 H68C 109.5 . . ?
H68B C68 H68C 109.5 . . ?
C66 C69 H69A 109.5 . . ?
C66 C69 H69B 109.5 . . ?
C66 C69 H69C 109.5 . . ?
H69A C69 H69B 109.5 . . ?
H69A C69 H69C 109.5 . . ?
H69B C69 H69C 109.5 . . ?
Fe2 C70 H70 125.5 . . ?
C71 C70 Fe2 69.6(3) . . ?
C71 C70 H70 125.5 . . ?
C74 C70 Fe2 70.9(3) . . ?
C74 C70 H70 125.5 . . ?
C74 C70 C71 108.9(5) . . ?
Fe2 C71 H71 126.4 . . ?
C70 C71 Fe2 71.6(3) . . ?
C70 C71 H71 126.4 . . ?
C70 C71 C72 107.2(5) . . ?
C72 C71 Fe2 68.3(3) . . ?
C72 C71 H71 126.4 . . ?
Fe2 C72 H72 125.8 . . ?
C71 C72 Fe2 71.6(3) . . ?
C71 C72 H72 125.8 . . ?
C71 C72 C73 108.2(4) . . ?
C73 C72 Fe2 71.7(3) . . ?
C73 C72 H72 125.8 . . ?
Fe2 C73 H73 126.4 . . ?
C72 C73 Fe2 68.3(3) . . ?
C72 C73 H73 126.4 . . ?
C74 C73 Fe2 71.6(3) . . ?
C74 C73 C72 107.2(5) . . ?
C74 C73 H73 126.4 . . ?
Fe2 C74 H74 125.7 . . ?
C70 C74 Fe2 70.7(3) . . ?
C70 C74 C73 108.5(5) . . ?
C70 C74 H74 125.7 . . ?
C73 C74 Fe2 69.4(3) . . ?
C73 C74 H74 125.7 . . ?
H75A C75 H75B 108.1 . . ?
C76 C75 H75A 109.6 . . ?
C76 C75 H75B 109.6 . . ?
C76 C75 P3 110.4(3) . . ?
P3 C75 H75A 109.6 . . ?
P3 C75 H75B 109.6 . . ?
C75 C76 H76A 110.3 . . ?
C75 C76 H76B 110.3 . . ?
C75 C76 P4 107.2(3) . . ?
H76A C76 H76B 108.5 . . ?
P4 C76 H76A 110.3 . . ?
P4 C76 H76B 110.3 . . ?
C78 C77 C82 118.7(4) . . ?
C78 C77 P3 120.3(3) . . ?
C82 C77 P3 120.6(3) . . ?
C77 C78 H78 119.6 . . ?
C77 C78 C79 120.9(5) . . ?
C79 C78 H78 119.6 . . ?
C78 C79 H79 120.2 . . ?
C80 C79 C78 119.7(5) . . ?
C80 C79 H79 120.2 . . ?
C79 C80 H80 120.1 . . ?
C79 C80 C81 119.9(5) . . ?
C81 C80 H80 120.1 . . ?
C80 C81 H81 119.6 . . ?
C80 C81 C82 120.8(5) . . ?
C82 C81 H81 119.6 . . ?
C77 C82 H82 120.0 . . ?
C81 C82 C77 120.0(5) . . ?
C81 C82 H82 120.0 . . ?
C84 C83 P3 119.8(3) . . ?
C88 C83 C84 119.2(4) . . ?
C88 C83 P3 121.0(4) . . ?
C83 C84 H84 119.9 . . ?
C85 C84 C83 120.2(5) . . ?
C85 C84 H84 119.9 . . ?
C84 C85 H85 119.9 . . ?
C86 C85 C84 120.2(5) . . ?
C86 C85 H85 119.9 . . ?
C85 C86 H86 119.8 . . ?
C85 C86 C87 120.3(5) . . ?
C87 C86 H86 119.8 . . ?
C86 C87 H87 120.1 . . ?
C86 C87 C88 119.7(5) . . ?
C88 C87 H87 120.1 . . ?
C83 C88 H88 119.9 . . ?
C87 C88 C83 120.2(5) . . ?
C87 C88 H88 119.9 . . ?
C90 C89 P4 121.6(3) . . ?
C94 C89 C90 118.7(4) . . ?
C94 C89 P4 119.7(3) . . ?
C89 C90 H90 119.8 . . ?
C89 C90 C91 120.4(4) . . ?
C91 C90 H90 119.8 . . ?
C90 C91 H91 119.7 . . ?
C92 C91 C90 120.5(5) . . ?
C92 C91 H91 119.7 . . ?
C91 C92 H92 120.2 . . ?
C93 C92 C91 119.6(5) . . ?
C93 C92 H92 120.2 . . ?
C92 C93 H93 119.9 . . ?
C92 C93 C94 120.2(5) . . ?
C94 C93 H93 119.9 . . ?
C89 C94 C93 120.6(5) . . ?
C89 C94 H94 119.7 . . ?
C93 C94 H94 119.7 . . ?
C96 C95 P4 121.5(4) . . ?
C100 C95 C96 119.1(5) . . ?
C100 C95 P4 119.3(4) . . ?
C95 C96 H96 120.2 . . ?
C95 C96 C97 119.6(5) . . ?
C97 C96 H96 120.2 . . ?
C96 C97 H97 119.5 . . ?
C98 C97 C96 121.0(6) . . ?
C98 C97 H97 119.5 . . ?
C97 C98 H98 120.2 . . ?
C97 C98 C99 119.6(6) . . ?
C99 C98 H98 120.2 . . ?
C98 C99 H99 119.7 . . ?
C98 C99 C100 120.7(6) . . ?
C100 C99 H99 119.7 . . ?
C95 C100 C99 120.0(5) . . ?
C95 C100 H100 120.0 . . ?
C99 C100 H100 120.0 . . ?
C8 P1 Fe1 105.18(15) . . ?
C22 P1 Fe1 119.80(15) . . ?
C22 P1 C8 104.9(2) . . ?
C28 P1 Fe1 117.69(16) . . ?
C28 P1 C8 106.8(2) . . ?
C28 P1 C22 101.3(2) . . ?
C9 P2 Fe1 110.35(16) . . ?
C10 P2 Fe1 119.39(16) . . ?
C10 P2 C9 104.4(2) . . ?
C10 P2 C16 102.3(2) . . ?
C16 P2 Fe1 113.55(16) . . ?
C16 P2 C9 105.6(2) . . ?
C75 P3 Fe2 109.35(14) . . ?
C77 P3 Fe2 114.71(15) . . ?
C77 P3 C75 106.2(2) . . ?
C83 P3 Fe2 116.46(15) . . ?
C83 P3 C75 105.19(19) . . ?
C83 P3 C77 104.0(2) . . ?
C76 P4 Fe2 103.51(14) . . ?
C89 P4 Fe2 121.07(15) . . ?
C89 P4 C76 103.7(2) . . ?
C95 P4 Fe2 116.29(15) . . ?
C95 P4 C76 107.9(2) . . ?
C95 P4 C89 103.2(2) . . ?
F2 P5 F1 88.7(8) . . ?
F2 P5 F4 94.3(10) . . ?
F3 P5 F1 89.3(7) . . ?
F3 P5 F2 176.0(10) . . ?
F3 P5 F4 87.9(9) . . ?
F3 P5 F6 87.1(6) . . ?
F4 P5 F1 176.6(8) . . ?
F5 P5 F1 92.1(6) . . ?
F5 P5 F2 87.9(9) . . ?
F5 P5 F3 88.8(8) . . ?
F5 P5 F4 89.7(6) . . ?
F5 P5 F6 175.8(8) . . ?
F6 P5 F1 88.4(5) . . ?
F6 P5 F2 96.3(8) . . ?
F6 P5 F4 89.5(5) . . ?
F1A P5A F2A 82.0(9) . . ?
F1A P5A F3A 92.2(10) . . ?
F1A P5A F4A 87.3(10) . . ?
F1A P5A F5A 172.1(12) . . ?
F1A P5A F6A 105.6(11) . . ?
F2A P5A F4A 95.9(11) . . ?
F2A P5A F5A 96.2(10) . . ?
F3A P5A F2A 172.4(12) . . ?
F3A P5A F4A 88.7(9) . . ?
F3A P5A F5A 90.2(10) . . ?
F5A P5A F4A 85.3(8) . . ?
F6A P5A F2A 83.5(11) . . ?
F6A P5A F3A 93.5(12) . . ?
F6A P5A F4A 166.8(10) . . ?
F6A P5A F5A 81.7(9) . . ?
F7 P6 F8 176.2(7) . . ?
F7 P6 F12 88.8(5) . . ?
F8 P6 F12 87.4(6) . . ?
F9 P6 F7 91.3(7) . . ?
F9 P6 F8 89.2(7) . . ?
F9 P6 F10 176.3(7) . . ?
F9 P6 F11 89.3(6) . . ?
F9 P6 F12 89.6(6) . . ?
F10 P6 F7 92.4(6) . . ?
F10 P6 F8 87.1(6) . . ?
F10 P6 F12 90.9(7) . . ?
F11 P6 F7 94.0(6) . . ?
F11 P6 F8 89.7(7) . . ?
F11 P6 F10 90.0(8) . . ?
F11 P6 F12 176.9(7) . . ?
F7A P6A F11A 83.0(7) . . ?
F8A P6A F7A 173.5(9) . . ?
F8A P6A F9A 90.7(6) . . ?
F8A P6A F11A 90.8(6) . . ?
F9A P6A F7A 87.6(6) . . ?
F9A P6A F11A 89.7(6) . . ?
F10A P6A F7A 91.0(7) . . ?
F10A P6A F8A 90.2(7) . . ?
F10A P6A F9A 175.4(8) . . ?
F10A P6A F11A 85.8(7) . . ?
F10A P6A F12A 94.3(8) . . ?
F12A P6A F7A 94.6(7) . . ?
F12A P6A F8A 91.6(7) . . ?
F12A P6A F9A 90.2(7) . . ?
F12A P6A F11A 177.6(7) . . ?
F14A P7A F13A 91.4(7) . . ?
F14A P7A F15A 177.1(10) . . ?
F15A P7A F13A 85.8(7) . . ?
F16A P7A F13A 88.5(7) . . ?
F16A P7A F14A 91.9(9) . . ?
F16A P7A F15A 88.9(8) . . ?
F16A P7A F17A 177.4(9) . . ?
F16A P7A F18A 92.3(8) . . ?
F17A P7A F13A 89.1(8) . . ?
F17A P7A F14A 87.3(9) . . ?
F17A P7A F15A 91.9(8) . . ?
F17A P7A F18A 90.3(7) . . ?
F18A P7A F13A 172.6(9) . . ?
F18A P7A F14A 96.0(8) . . ?
F18A P7A F15A 86.8(7) . . ?
C39 C41A H41D 109.5 . . ?
C39 C41A H41E 109.5 . . ?
C39 C41A H41F 109.5 . . ?
H41D C41A H41E 109.5 . . ?
H41D C41A H41F 109.5 . . ?
H41E C41A H41F 109.5 . . ?
C39 C40A H40D 109.5 . . ?
C39 C40A H40E 109.5 . . ?
C39 C40A H40F 109.5 . . ?
H40D C40A H40E 109.5 . . ?
H40D C40A H40F 109.5 . . ?
H40E C40A H40F 109.5 . . ?
C39 C42A H42D 109.5 . . ?
C39 C42A H42E 109.5 . . ?
C39 C42A H42F 109.5 . . ?
H42D C42A H42E 109.5 . . ?
H42D C42A H42F 109.5 . . ?
H42E C42A H42F 109.5 . . ?
F14 P7 F13 82.0(11) . . ?
F14 P7 F15 169.7(13) . . ?
F14 P7 F18 105.4(13) . . ?
F15 P7 F13 87.7(8) . . ?
F16 P7 F13 86.5(11) . . ?
F16 P7 F14 88.9(12) . . ?
F16 P7 F15 89.7(8) . . ?
F16 P7 F17 177.5(12) . . ?
F16 P7 F18 92.6(12) . . ?
F17 P7 F13 93.6(9) . . ?
F17 P7 F14 88.7(9) . . ?
F17 P7 F15 92.7(9) . . ?
F17 P7 F18 87.6(8) . . ?
F18 P7 F13 172.5(11) . . ?
F18 P7 F15 84.8(8) . . ?
H10A C101 H10B 109.5 . . ?
H10A C101 H10C 109.5 . . ?
H10B C101 H10C 109.5 . . ?
C102 C101 H10A 110.2 . . ?
C102 C101 H10B 108.4 . . ?
C102 C101 H10C 109.9 . . ?
O104 C102 C101 132(2) . . ?
O104 C102 C103 117.7(19) . . ?
C101 C102 C103 110.1(16) . . ?
C102 C103 H10D 108.4 . . ?
C102 C103 H10E 110.7 . . ?
C102 C103 H10F 109.2 . . ?
H10D C103 H10E 109.5 . . ?
H10D C103 H10F 109.5 . . ?
H10E C103 H10F 109.5 . . ?
O3 C106 C105 125(3) . . ?
O3 C106 C104 120(3) . . ?
C104 C106 C105 115(2) . . ?
C106 C105 H10G 109.5 . . ?
C106 C105 H10H 109.5 . . ?
C106 C105 H10I 109.5 . . ?
H10G C105 H10H 109.5 . . ?
H10G C105 H10I 109.5 . . ?
H10H C105 H10I 109.5 . . ?
C106 C104 H10J 109.5 . . ?
C106 C104 H10K 109.5 . . ?
C106 C104 H10L 109.5 . . ?
H10J C104 H10K 109.5 . . ?
H10J C104 H10L 109.5 . . ?
H10K C104 H10L 109.5 . . ?

loop_
_geom_bond_atom_site_label_1
_geom_bond_atom_site_label_2
_geom_bond_distance
_geom_bond_site_symmetry_2
_geom_bond_publ_flag
Ru1 N3 2.111(3) . y
Ru1 N4 2.093(3) . y
Ru1 N5 2.100(4) . y
Ru1 N6 2.112(3) . y
Ru1 C1 2.050(4) . y
Ru1 C2 1.988(4) . y
Fe1 N1 1.913(3) . y
Fe1 C3 2.109(4) . y
Fe1 C4 2.090(4) . y
Fe1 C5 2.067(4) . y
Fe1 C6 2.094(4) . y
Fe1 C7 2.104(4) . y
Fe1 P1 2.2032(12) . y
Fe1 P2 2.2069(13) . y
Fe2 N2 1.886(3) . y
Fe2 C70 2.137(5) . y
Fe2 C71 2.110(5) . y
Fe2 C72 2.066(4) . y
Fe2 C73 2.111(5) . y
Fe2 C74 2.140(4) . y
Fe2 P3 2.2471(13) . y
Fe2 P4 2.2501(13) . y
N1 C1 1.171(5) . ?
N2 C2 1.176(5) . ?
N3 C61 1.347(5) . ?
N3 C65 1.346(5) . ?
N4 C52 1.349(5) . ?
N4 C56 1.347(5) . ?
N5 C43 1.343(6) . ?
N5 C47 1.345(6) . ?
N6 C34 1.345(6) . ?
N6 C38 1.339(5) . ?
C3 H3 0.9800 . ?
C3 C4 1.402(6) . ?
C3 C7 1.408(7) . ?
C4 H4 0.9800 . ?
C4 C5 1.415(7) . ?
C5 H5 0.9800 . ?
C5 C6 1.420(7) . ?
C6 H6 0.9800 . ?
C6 C7 1.410(7) . ?
C7 H7 0.9800 . ?
C8 H8A 0.9700 . ?
C8 H8B 0.9700 . ?
C8 C9 1.528(7) . ?
C8 P1 1.837(4) . ?
C9 H9A 0.9700 . ?
C9 H9B 0.9700 . ?
C9 P2 1.854(4) . ?
C10 C11 1.391(7) . ?
C10 C15 1.402(7) . ?
C10 P2 1.829(5) . ?
C11 H11 0.9300 . ?
C11 C12 1.388(7) . ?
C12 H12 0.9300 . ?
C12 C13 1.379(10) . ?
C13 H13 0.9300 . ?
C13 C14 1.373(11) . ?
C14 H14 0.9300 . ?
C14 C15 1.383(9) . ?
C15 H15 0.9300 . ?
C16 C17 1.391(7) . ?
C16 C21 1.379(7) . ?
C16 P2 1.837(4) . ?
C17 H17 0.9300 . ?
C17 C18 1.389(7) . ?
C18 H18 0.9300 . ?
C18 C19 1.345(9) . ?
C19 H19 0.9300 . ?
C19 C20 1.371(9) . ?
C20 H20 0.9300 . ?
C20 C21 1.407(7) . ?
C21 H21 0.9300 . ?
C22 C23 1.378(8) . ?
C22 C27 1.389(7) . ?
C22 P1 1.836(5) . ?
C23 H23 0.9300 . ?
C23 C24 1.370(8) . ?
C24 H24 0.9300 . ?
C24 C25 1.374(11) . ?
C25 H25 0.9300 . ?
C25 C26 1.375(11) . ?
C26 H26 0.9300 . ?
C26 C27 1.400(8) . ?
C27 H27 0.9300 . ?
C28 C29 1.391(7) . ?
C28 C33 1.394(7) . ?
C28 P1 1.817(5) . ?
C29 H29 0.9300 . ?
C29 C30 1.382(8) . ?
C30 H30 0.9300 . ?
C30 C31 1.349(10) . ?
C31 H31 0.9300 . ?
C31 C32 1.350(11) . ?
C32 H32 0.9300 . ?
C32 C33 1.415(9) . ?
C33 H33 0.9300 . ?
C34 H34 0.9300 . ?
C34 C35 1.372(7) . ?
C35 H35 0.9300 . ?
C35 C36 1.383(7) . ?
C36 C37 1.385(7) . ?
C36 C39 1.526(7) . ?
C37 H37 0.9300 . ?
C37 C38 1.385(6) . ?
C38 H38 0.9300 . ?
C39 C40 1.543(12) . ?
C39 C41 1.533(12) . ?
C39 C42 1.512(11) . ?
C39 C41A 1.505(17) . ?
C39 C40A 1.551(18) . ?
C39 C42A 1.526(17) . ?
C40 H40A 0.9600 . ?
C40 H40B 0.9600 . ?
C40 H40C 0.9600 . ?
C41 H41A 0.9600 . ?
C41 H41B 0.9600 . ?
C41 H41C 0.9600 . ?
C42 H42A 0.9600 . ?
C42 H42B 0.9600 . ?
C42 H42C 0.9600 . ?
C43 H43 0.9300 . ?
C43 C44 1.385(7) . ?
C44 H44 0.9300 . ?
C44 C45 1.370(8) . ?
C45 C46 1.400(8) . ?
C45 C48 1.525(7) . ?
C46 H46 0.9300 . ?
C46 C47 1.385(7) . ?
C47 H47 0.9300 . ?
C48 C49 1.519(9) . ?
C48 C50 1.578(10) . ?
C48 C51 1.504(10) . ?
C49 H49A 0.9600 . ?
C49 H49B 0.9600 . ?
C49 H49C 0.9600 . ?
C50 H50A 0.9600 . ?
C50 H50B 0.9600 . ?
C50 H50C 0.9600 . ?
C51 H51A 0.9600 . ?
C51 H51B 0.9600 . ?
C51 H51C 0.9600 . ?
C52 H52 0.9300 . ?
C52 C53 1.372(6) . ?
C53 H53 0.9300 . ?
C53 C54 1.398(7) . ?
C54 C55 1.385(7) . ?
C54 C57 1.538(6) . ?
C55 H55 0.9300 . ?
C55 C56 1.377(6) . ?
C56 H56 0.9300 . ?
C57 C58 1.539(8) . ?
C57 C59 1.525(8) . ?
C57 C60 1.543(8) . ?
C58 H58A 0.9600 . ?
C58 H58B 0.9600 . ?
C58 H58C 0.9600 . ?
C59 H59A 0.9600 . ?
C59 H59B 0.9600 . ?
C59 H59C 0.9600 . ?
C60 H60A 0.9600 . ?
C60 H60B 0.9600 . ?
C60 H60C 0.9600 . ?
C61 H61 0.9300 . ?
C61 C62 1.370(6) . ?
C62 H62 0.9300 . ?
C62 C63 1.386(6) . ?
C63 C64 1.394(6) . ?
C63 C66 1.533(6) . ?
C64 H64 0.9300 . ?
C64 C65 1.371(6) . ?
C65 H65 0.9300 . ?
C66 C67 1.538(8) . ?
C66 C68 1.514(7) . ?
C66 C69 1.534(7) . ?
C67 H67A 0.9600 . ?
C67 H67B 0.9600 . ?
C67 H67C 0.9600 . ?
C68 H68A 0.9600 . ?
C68 H68B 0.9600 . ?
C68 H68C 0.9600 . ?
C69 H69A 0.9600 . ?
C69 H69B 0.9600 . ?
C69 H69C 0.9600 . ?
C70 H70 0.9800 . ?
C70 C71 1.411(7) . ?
C70 C74 1.407(8) . ?
C71 H71 0.9800 . ?
C71 C72 1.430(7) . ?
C72 H72 0.9800 . ?
C72 C73 1.428(8) . ?
C73 H73 0.9800 . ?
C73 C74 1.418(7) . ?
C74 H74 0.9800 . ?
C75 H75A 0.9700 . ?
C75 H75B 0.9700 . ?
C75 C76 1.542(6) . ?
C75 P3 1.849(4) . ?
C76 H76A 0.9700 . ?
C76 H76B 0.9700 . ?
C76 P4 1.832(4) . ?
C77 C78 1.380(7) . ?
C77 C82 1.405(6) . ?
C77 P3 1.823(4) . ?
C78 H78 0.9300 . ?
C78 C79 1.395(7) . ?
C79 H79 0.9300 . ?
C79 C80 1.388(8) . ?
C80 H80 0.9300 . ?
C80 C81 1.372(8) . ?
C81 H81 0.9300 . ?
C81 C82 1.385(7) . ?
C82 H82 0.9300 . ?
C83 C84 1.402(6) . ?
C83 C88 1.393(6) . ?
C83 P3 1.816(4) . ?
C84 H84 0.9300 . ?
C84 C85 1.381(7) . ?
C85 H85 0.9300 . ?
C85 C86 1.381(8) . ?
C86 H86 0.9300 . ?
C86 C87 1.389(8) . ?
C87 H87 0.9300 . ?
C87 C88 1.391(7) . ?
C88 H88 0.9300 . ?
C89 C90 1.386(6) . ?
C89 C94 1.397(6) . ?
C89 P4 1.829(4) . ?
C90 H90 0.9300 . ?
C90 C91 1.386(6) . ?
C91 H91 0.9300 . ?
C91 C92 1.379(7) . ?
C92 H92 0.9300 . ?
C92 C93 1.383(7) . ?
C93 H93 0.9300 . ?
C93 C94 1.383(7) . ?
C94 H94 0.9300 . ?
C95 C96 1.388(7) . ?
C95 C100 1.383(7) . ?
C95 P4 1.809(5) . ?
C96 H96 0.9300 . ?
C96 C97 1.397(8) . ?
C97 H97 0.9300 . ?
C97 C98 1.359(9) . ?
C98 H98 0.9300 . ?
C98 C99 1.368(9) . ?
C99 H99 0.9300 . ?
C99 C100 1.393(8) . ?
C100 H100 0.9300 . ?
P5 F1 1.585(7) . ?
P5 F2 1.573(8) . ?
P5 F3 1.592(7) . ?
P5 F4 1.596(7) . ?
P5 F5 1.550(7) . ?
P5 F6 1.588(7) . ?
P5A F1A 1.521(13) . ?
P5A F2A 1.549(15) . ?
P5A F3A 1.521(14) . ?
P5A F4A 1.661(15) . ?
P5A F5A 1.576(13) . ?
P5A F6A 1.570(15) . ?
P6 F7 1.594(7) . ?
P6 F8 1.605(7) . ?
P6 F9 1.558(7) . ?
P6 F10 1.575(7) . ?
P6 F11 1.579(7) . ?
P6 F12 1.585(7) . ?
P6A F7A 1.590(7) . ?
P6A F8A 1.588(7) . ?
P6A F9A 1.569(7) . ?
P6A F10A 1.556(7) . ?
P6A F11A 1.591(7) . ?
P6A F12A 1.579(7) . ?
P7A F13A 1.606(11) . ?
P7A F14A 1.597(11) . ?
P7A F15A 1.649(11) . ?
P7A F16A 1.462(11) . ?
P7A F17A 1.498(11) . ?
P7A F18A 1.633(10) . ?
C41A H41D 0.9600 . ?
C41A H41E 0.9600 . ?
C41A H41F 0.9600 . ?
C40A H40D 0.9600 . ?
C40A H40E 0.9600 . ?
C40A H40F 0.9600 . ?
C42A H42D 0.9600 . ?
C42A H42E 0.9600 . ?
C42A H42F 0.9600 . ?
P7 F13 1.597(8) . ?
P7 F14 1.596(9) . ?
P7 F15 1.616(8) . ?
P7 F16 1.576(8) . ?
P7 F17 1.569(8) . ?
P7 F18 1.601(8) . ?
O104 C102 1.236(19) . ?
C101 H10A 0.9598 . ?
C101 H10B 0.9603 . ?
C101 H10C 0.9600 . ?
C101 C102 1.38(2) . ?
C102 C103 1.51(3) . ?
C103 H10D 0.9606 . ?
C103 H10E 0.9600 . ?
C103 H10F 0.9602 . ?
C106 O3 1.20(2) . ?
C106 C105 1.35(3) . ?
C106 C104 1.27(3) . ?
C105 H10G 0.9600 . ?
C105 H10H 0.9600 . ?
C105 H10I 0.9600 . ?
C104 H10J 0.9600 . ?
C104 H10K 0.9600 . ?
C104 H10L 0.9600 . ?

loop_
_geom_torsion_atom_site_label_1
_geom_torsion_atom_site_label_2
_geom_torsion_atom_site_label_3
_geom_torsion_atom_site_label_4
_geom_torsion
_geom_torsion_site_symmetry_1
_geom_torsion_site_symmetry_2
_geom_torsion_site_symmetry_3
_geom_torsion_site_symmetry_4
_geom_torsion_publ_flag
Ru1 N3 C61 C62 171.9(3) . . . . ?
Ru1 N3 C65 C64 -173.7(3) . . . . ?
Ru1 N4 C52 C53 -175.6(3) . . . . ?
Ru1 N4 C56 C55 175.0(3) . . . . ?
Ru1 N5 C43 C44 179.4(3) . . . . ?
Ru1 N5 C47 C46 179.4(4) . . . . ?
Ru1 N6 C34 C35 -173.7(4) . . . . ?
Ru1 N6 C38 C37 172.7(4) . . . . ?
Fe1 C3 C4 C5 -59.8(3) . . . . ?
Fe1 C3 C7 C6 60.3(3) . . . . ?
Fe1 C4 C5 C6 -61.9(3) . . . . ?
Fe1 C5 C6 C7 -60.5(3) . . . . ?
Fe1 C6 C7 C3 -60.7(3) . . . . ?
Fe2 C70 C71 C72 59.3(3) . . . . ?
Fe2 C70 C74 C73 -59.3(3) . . . . ?
Fe2 C71 C72 C73 62.8(3) . . . . ?
Fe2 C72 C73 C74 61.5(3) . . . . ?
Fe2 C73 C74 C70 60.1(3) . . . . ?
N3 C61 C62 C63 2.7(7) . . . . ?
N4 C52 C53 C54 0.7(7) . . . . ?
N5 C43 C44 C45 0.7(7) . . . . ?
N6 C34 C35 C36 0.4(8) . . . . ?
C3 C4 C5 Fe1 61.0(3) . . . . ?
C3 C4 C5 C6 -0.9(5) . . . . ?
C4 C3 C7 Fe1 -59.5(3) . . . . ?
C4 C3 C7 C6 0.8(5) . . . . ?
C4 C5 C6 Fe1 61.8(3) . . . . ?
C4 C5 C6 C7 1.3(5) . . . . ?
C5 C6 C7 Fe1 59.4(3) . . . . ?
C5 C6 C7 C3 -1.3(5) . . . . ?
C7 C3 C4 Fe1 59.8(3) . . . . ?
C7 C3 C4 C5 0.1(5) . . . . ?
C8 C9 P2 Fe1 -9.2(4) . . . . ?
C8 C9 P2 C10 120.3(3) . . . . ?
C8 C9 P2 C16 -132.3(3) . . . . ?
C9 C8 P1 Fe1 -50.4(3) . . . . ?
C9 C8 P1 C22 76.9(4) . . . . ?
C9 C8 P1 C28 -176.2(3) . . . . ?
C10 C11 C12 C13 1.2(8) . . . . ?
C11 C10 C15 C14 0.0(8) . . . . ?
C11 C10 P2 Fe1 -8.1(4) . . . . ?
C11 C10 P2 C9 -131.9(4) . . . . ?
C11 C10 P2 C16 118.2(4) . . . . ?
C11 C12 C13 C14 -1.5(9) . . . . ?
C12 C13 C14 C15 1.0(10) . . . . ?
C13 C14 C15 C10 -0.3(9) . . . . ?
C15 C10 C11 C12 -0.5(7) . . . . ?
C15 C10 P2 Fe1 173.9(3) . . . . ?
C15 C10 P2 C9 50.1(4) . . . . ?
C15 C10 P2 C16 -59.8(4) . . . . ?
C16 C17 C18 C19 0.7(8) . . . . ?
C17 C16 C21 C20 -1.6(8) . . . . ?
C17 C16 P2 Fe1 103.2(4) . . . . ?
C17 C16 P2 C9 -135.7(4) . . . . ?
C17 C16 P2 C10 -26.7(5) . . . . ?
C17 C18 C19 C20 -1.8(9) . . . . ?
C18 C19 C20 C21 1.1(9) . . . . ?
C19 C20 C21 C16 0.6(9) . . . . ?
C21 C16 C17 C18 1.0(8) . . . . ?
C21 C16 P2 Fe1 -68.2(4) . . . . ?
C21 C16 P2 C9 52.8(5) . . . . ?
C21 C16 P2 C10 161.8(4) . . . . ?
C22 C23 C24 C25 -0.1(12) . . . . ?
C23 C22 C27 C26 3.9(9) . . . . ?
C23 C22 P1 Fe1 -59.4(6) . . . . ?
C23 C22 P1 C8 -177.1(5) . . . . ?
C23 C22 P1 C28 71.9(5) . . . . ?
C23 C24 C25 C26 2.5(12) . . . . ?
C24 C25 C26 C27 -1.7(11) . . . . ?
C25 C26 C27 C22 -1.6(10) . . . . ?
C27 C22 C23 C24 -3.0(10) . . . . ?
C27 C22 P1 Fe1 119.9(4) . . . . ?
C27 C22 P1 C8 2.2(5) . . . . ?
C27 C22 P1 C28 -108.8(5) . . . . ?
C28 C29 C30 C31 -0.7(9) . . . . ?
C29 C28 C33 C32 1.4(7) . . . . ?
C29 C28 P1 Fe1 1.4(4) . . . . ?
C29 C28 P1 C8 119.3(4) . . . . ?
C29 C28 P1 C22 -131.2(4) . . . . ?
C29 C30 C31 C32 1.0(10) . . . . ?
C30 C31 C32 C33 -0.1(10) . . . . ?
C31 C32 C33 C28 -1.1(9) . . . . ?
C33 C28 C29 C30 -0.6(7) . . . . ?
C33 C28 P1 Fe1 177.5(3) . . . . ?
C33 C28 P1 C8 -64.6(4) . . . . ?
C33 C28 P1 C22 44.9(4) . . . . ?
C34 N6 C38 C37 -2.2(7) . . . . ?
C34 C35 C36 C37 -1.6(8) . . . . ?
C34 C35 C36 C39 177.4(5) . . . . ?
C35 C36 C37 C38 0.9(7) . . . . ?
C35 C36 C39 C40 -63.4(10) . . . . ?
C35 C36 C39 C41 178.6(9) . . . . ?
C35 C36 C39 C42 57.0(9) . . . . ?
C35 C36 C39 C41A -121.9(11) . . . . ?
C35 C36 C39 C40A -7.2(18) . . . . ?
C35 C36 C39 C42A 123.7(13) . . . . ?
C36 C37 C38 N6 1.1(8) . . . . ?
C37 C36 C39 C40 115.5(9) . . . . ?
C37 C36 C39 C41 -2.5(11) . . . . ?
C37 C36 C39 C42 -124.1(8) . . . . ?
C37 C36 C39 C41A 57.0(11) . . . . ?
C37 C36 C39 C40A 171.7(17) . . . . ?
C37 C36 C39 C42A -57.4(14) . . . . ?
C38 N6 C34 C35 1.5(7) . . . . ?
C39 C36 C37 C38 -178.1(5) . . . . ?
C43 N5 C47 C46 -1.4(7) . . . . ?
C43 C44 C45 C46 -0.5(7) . . . . ?
C43 C44 C45 C48 177.5(5) . . . . ?
C44 C45 C46 C47 -0.6(8) . . . . ?
C44 C45 C48 C49 -108.5(7) . . . . ?
C44 C45 C48 C50 6.9(8) . . . . ?
C44 C45 C48 C51 126.4(7) . . . . ?
C45 C46 C47 N5 1.6(8) . . . . ?
C46 C45 C48 C49 69.4(8) . . . . ?
C46 C45 C48 C50 -175.3(5) . . . . ?
C46 C45 C48 C51 -55.7(8) . . . . ?
C47 N5 C43 C44 0.2(6) . . . . ?
C48 C45 C46 C47 -178.7(5) . . . . ?
C52 N4 C56 C55 -2.6(6) . . . . ?
C52 C53 C54 C55 -3.0(6) . . . . ?
C52 C53 C54 C57 178.2(4) . . . . ?
C53 C54 C55 C56 2.5(6) . . . . ?
C53 C54 C57 C58 -52.3(6) . . . . ?
C53 C54 C57 C59 -171.4(4) . . . . ?
C53 C54 C57 C60 66.7(6) . . . . ?
C54 C55 C56 N4 0.3(7) . . . . ?
C55 C54 C57 C58 129.0(5) . . . . ?
C55 C54 C57 C59 9.9(7) . . . . ?
C55 C54 C57 C60 -112.0(6) . . . . ?
C56 N4 C52 C53 2.1(6) . . . . ?
C57 C54 C55 C56 -178.7(4) . . . . ?
C61 N3 C65 C64 2.3(6) . . . . ?
C61 C62 C63 C64 0.4(6) . . . . ?
C61 C62 C63 C66 -176.1(4) . . . . ?
C62 C63 C64 C65 -1.9(6) . . . . ?
C62 C63 C66 C67 -127.2(5) . . . . ?
C62 C63 C66 C68 -7.0(7) . . . . ?
C62 C63 C66 C69 113.5(6) . . . . ?
C63 C64 C65 N3 0.5(7) . . . . ?
C64 C63 C66 C67 56.5(6) . . . . ?
C64 C63 C66 C68 176.7(4) . . . . ?
C64 C63 C66 C69 -62.8(6) . . . . ?
C65 N3 C61 C62 -3.9(6) . . . . ?
C66 C63 C64 C65 174.7(4) . . . . ?
C70 C71 C72 Fe2 -61.4(3) . . . . ?
C70 C71 C72 C73 1.4(5) . . . . ?
C71 C70 C74 Fe2 59.4(3) . . . . ?
C71 C70 C74 C73 0.2(5) . . . . ?
C71 C72 C73 Fe2 -62.7(3) . . . . ?
C71 C72 C73 C74 -1.3(5) . . . . ?
C72 C73 C74 Fe2 -59.4(3) . . . . ?
C72 C73 C74 C70 0.7(5) . . . . ?
C74 C70 C71 Fe2 -60.3(3) . . . . ?
C74 C70 C71 C72 -0.9(5) . . . . ?
C75 C76 P4 Fe2 -55.6(3) . . . . ?
C75 C76 P4 C89 71.7(3) . . . . ?
C75 C76 P4 C95 -179.4(3) . . . . ?
C76 C75 P3 Fe2 -9.3(3) . . . . ?
C76 C75 P3 C77 -133.6(3) . . . . ?
C76 C75 P3 C83 116.5(3) . . . . ?
C77 C78 C79 C80 0.7(8) . . . . ?
C78 C77 C82 C81 -1.0(7) . . . . ?
C78 C77 P3 Fe2 99.0(4) . . . . ?
C78 C77 P3 C75 -140.1(4) . . . . ?
C78 C77 P3 C83 -29.4(4) . . . . ?
C78 C79 C80 C81 -1.0(9) . . . . ?
C79 C80 C81 C82 0.2(9) . . . . ?
C80 C81 C82 C77 0.8(8) . . . . ?
C82 C77 C78 C79 0.3(8) . . . . ?
C82 C77 P3 Fe2 -74.5(4) . . . . ?
C82 C77 P3 C75 46.4(4) . . . . ?
C82 C77 P3 C83 157.1(4) . . . . ?
C83 C84 C85 C86 -0.2(7) . . . . ?
C84 C83 C88 C87 -2.0(6) . . . . ?
C84 C83 P3 Fe2 173.3(3) . . . . ?
C84 C83 P3 C75 52.1(4) . . . . ?
C84 C83 P3 C77 -59.4(4) . . . . ?
C84 C85 C86 C87 -1.5(7) . . . . ?
C85 C86 C87 C88 1.5(7) . . . . ?
C86 C87 C88 C83 0.3(7) . . . . ?
C88 C83 C84 C85 2.0(6) . . . . ?
C88 C83 P3 Fe2 -6.5(4) . . . . ?
C88 C83 P3 C75 -127.7(3) . . . . ?
C88 C83 P3 C77 120.8(3) . . . . ?
C89 C90 C91 C92 -0.1(8) . . . . ?
C90 C89 C94 C93 -1.2(9) . . . . ?
C90 C89 P4 Fe2 130.2(4) . . . . ?
C90 C89 P4 C76 14.9(4) . . . . ?
C90 C89 P4 C95 -97.6(4) . . . . ?
C90 C91 C92 C93 -0.9(9) . . . . ?
C91 C92 C93 C94 0.8(10) . . . . ?
C92 C93 C94 C89 0.3(10) . . . . ?
C94 C89 C90 C91 1.1(7) . . . . ?
C94 C89 P4 Fe2 -49.2(5) . . . . ?
C94 C89 P4 C76 -164.6(4) . . . . ?
C94 C89 P4 C95 83.0(5) . . . . ?
C95 C96 C97 C98 -0.5(8) . . . . ?
C96 C95 C100 C99 0.4(7) . . . . ?
C96 C95 P4 Fe2 7.3(4) . . . . ?
C96 C95 P4 C76 122.9(4) . . . . ?
C96 C95 P4 C89 -127.7(4) . . . . ?
C96 C97 C98 C99 0.4(10) . . . . ?
C97 C98 C99 C100 0.1(10) . . . . ?
C98 C99 C100 C95 -0.5(9) . . . . ?
C100 C95 C96 C97 0.1(7) . . . . ?
C100 C95 P4 Fe2 -176.3(3) . . . . ?
C100 C95 P4 C76 -60.7(4) . . . . ?
C100 C95 P4 C89 48.7(4) . . . . ?
P1 C8 C9 P2 37.0(4) . . . . ?
P1 C22 C23 C24 176.3(6) . . . . ?
P1 C22 C27 C26 -175.4(5) . . . . ?
P1 C28 C29 C30 175.6(4) . . . . ?
P1 C28 C33 C32 -174.7(4) . . . . ?
P2 C10 C11 C12 -178.5(4) . . . . ?
P2 C10 C15 C14 178.0(4) . . . . ?
P2 C16 C17 C18 -170.7(4) . . . . ?
P2 C16 C21 C20 170.0(4) . . . . ?
P3 C75 C76 P4 40.8(3) . . . . ?
P3 C77 C78 C79 -173.4(4) . . . . ?
P3 C77 C82 C81 172.6(4) . . . . ?
P3 C83 C84 C85 -177.8(3) . . . . ?
P3 C83 C88 C87 177.7(3) . . . . ?
P4 C89 C90 C91 -178.3(4) . . . . ?
P4 C89 C94 C93 178.2(5) . . . . ?
P4 C95 C96 C97 176.5(4) . . . . ?
P4 C95 C100 C99 -176.1(4) . . . . ?

loop_
_smtbx_masks_void_nr
_smtbx_masks_void_average_x
_smtbx_masks_void_average_y
_smtbx_masks_void_average_z
_smtbx_masks_void_volume
_smtbx_masks_void_count_electrons
_smtbx_masks_void_content
1 0.146 0.147 0.385 218.6 48.2 ?
2 0.042 0.418 0.197 11.8 0.0 ?
3 0.056 0.478 0.611 7.2 0.8 ?
4 -0.056 0.522 0.389 7.2 0.8 ?
5 -0.042 0.582 0.803 11.8 0.0 ?
6 -0.146 0.853 0.615 218.6 49.2 ?
7 0.125 0.511 0.792 7.2 0.2 ?
8 0.354 0.647 0.115 218.6 49.1 ?
9 0.375 0.011 0.708 7.2 0.2 ?
10 0.458 0.918 0.303 11.8 0.0 ?
11 0.444 0.978 0.889 7.2 0.8 ?
12 0.646 0.353 0.885 218.6 48.4 ?
13 0.542 0.082 0.697 11.8 0.0 ?
14 0.556 0.022 0.111 7.2 0.8 ?
15 0.625 -0.011 0.292 7.2 0.2 ?
16 0.875 0.489 0.208 7.2 0.2 ?
